data_7715465
loop_
_publ_author_name
'Li, Bingbing'
'Lan, Yuxin'
'Su, Heyang'
'Xu, Jiaxin'
'Zhao, Qixin'
'Ma, Yubin'
'Zheng, Qi'
'Xuan, Weimin'

_publ_section_title
;
 {Mo<sub>4</sub>}-directed structural evolution of highly reduced
 molybdenum red clusters for efficient proton conduction.
;
_journal_issue 14
_journal_name_full 'Dalton transactions (Cambridge, England : 2003)'
_journal_page_first 6184
_journal_page_last 6189
_journal_paper_doi 10.1039/d4dt00187g
_journal_volume 53
_journal_year 2024
_chemical_formula_moiety 'H50 Mo30 Na8 O110, 23(H2 O), 2[H2O]'
_chemical_formula_sum 'H106 Mo30 Na8 O135'
_chemical_formula_weight 5328.91
_space_group_crystal_system triclinic
_space_group_IT_number 2
_space_group_name_Hall '-P 1'
_space_group_name_H-M_alt 'P -1'
_atom_sites_solution_hydrogens difmap
_audit_creation_date 2024-03-04
_audit_creation_method
;
Olex2 1.5
(compiled 2024.02.16 svn.r378c4104 for OlexSys, GUI svn.r6928)
;
_audit_update_record
;
2024-03-07 deposited with the CCDC.	2024-03-13 downloaded from the CCDC.
;
_cell_angle_alpha 117.502(3)
_cell_angle_beta 92.025(3)
_cell_angle_gamma 90.738(3)
_cell_formula_units_Z 2
_cell_length_a 17.5249(13)
_cell_length_b 19.2536(17)
_cell_length_c 20.5386(19)
_cell_measurement_reflns_used 9080
_cell_measurement_temperature 150.00
_cell_measurement_theta_max 25.392
_cell_measurement_theta_min 2.386
_cell_volume 6139.8(9)
_computing_cell_refinement 'SAINT V8.40B (?, 2016)'
_computing_data_collection 'Bruker APEX4'
_computing_data_reduction 'SAINT V8.40B (?, 2016)'
_computing_molecular_graphics 'Olex2 1.5 (Dolomanov et al., 2009)'
_computing_publication_material 'Olex2 1.5 (Dolomanov et al., 2009)'
_computing_structure_refinement 'XL  (Sheldrick, 2008)'
_computing_structure_solution 'SHELXT 2018/2 (Sheldrick, 2018)'
_diffrn_ambient_temperature 150.00
_diffrn_measured_fraction_theta_full 0.997
_diffrn_measured_fraction_theta_max 0.993
_diffrn_measurement_device_type 'Bruke D8 Venture'
_diffrn_radiation_type MoK\a
_diffrn_radiation_wavelength 0.71073
_diffrn_reflns_av_R_equivalents 0.1071
_diffrn_reflns_av_unetI/netI 0.0602
_diffrn_reflns_Laue_measured_fraction_full 0.997
_diffrn_reflns_Laue_measured_fraction_max 0.993
_diffrn_reflns_limit_h_max 20
_diffrn_reflns_limit_h_min -21
_diffrn_reflns_limit_k_max 23
_diffrn_reflns_limit_k_min -23
_diffrn_reflns_limit_l_max 24
_diffrn_reflns_limit_l_min -24
_diffrn_reflns_number 145349
_diffrn_reflns_point_group_measured_fraction_full 0.997
_diffrn_reflns_point_group_measured_fraction_max 0.993
_diffrn_reflns_theta_full 25.242
_diffrn_reflns_theta_max 25.426
_diffrn_reflns_theta_min 1.978
_diffrn_source_current 1.41
_diffrn_source_power 0.0705
_diffrn_source_voltage 50.0
_exptl_absorpt_coefficient_mu 3.107
_exptl_absorpt_correction_T_max 0.7452
_exptl_absorpt_correction_T_min 0.5434
_exptl_absorpt_correction_type multi-scan
_exptl_absorpt_process_details
;
SADABS-2016/2 (Bruker,2016/2) was used for absorption correction.
wR2(int) was 0.1560 before and 0.0777 after correction.
The Ratio of minimum to maximum transmission is 0.7292.
The \l/2 correction factor is Not present.
;
_exptl_crystal_colour 'clear reddish red'
_exptl_crystal_colour_lustre clear
_exptl_crystal_colour_modifier reddish
_exptl_crystal_colour_primary red
_exptl_crystal_density_diffrn 2.879
_exptl_crystal_description needle
_exptl_crystal_F_000 5056
_exptl_crystal_size_max 0.21
_exptl_crystal_size_mid 0.13
_exptl_crystal_size_min 0.11
_refine_diff_density_max 3.123
_refine_diff_density_min -2.170
_refine_diff_density_rms 0.368
_refine_ls_extinction_method none
_refine_ls_goodness_of_fit_ref 1.165
_refine_ls_hydrogen_treatment constr
_refine_ls_matrix_type full
_refine_ls_number_parameters 1475
_refine_ls_number_reflns 22517
_refine_ls_number_restraints 123
_refine_ls_restrained_S_all 1.163
_refine_ls_R_factor_all 0.1045
_refine_ls_R_factor_gt 0.0921
_refine_ls_shift/su_max 0.000
_refine_ls_shift/su_mean 0.000
_refine_ls_structure_factor_coef Fsqd
_refine_ls_weighting_details 'w=1/[\s^2^(Fo^2^)+(0.0174P)^2^+510.5080P] where P=(Fo^2^+2Fc^2^)/3'
_refine_ls_weighting_scheme calc
_refine_ls_wR_factor_gt 0.1902
_refine_ls_wR_factor_ref 0.1962
_reflns_Friedel_coverage 0.000
_reflns_number_gt 19021
_reflns_number_total 22517
_reflns_threshold_expression 'I > 2\s(I)'
_cod_data_source_file d4dt00187g2.cif
_cod_data_source_block mo30
_cod_depositor_comments 'Adding full bibliography for 7715463--7715465.cif.'
_cod_database_code 7715465
_shelx_shelxl_version_number 2019/1
_shelx_space_group_comment
;
The symmetry employed for this shelxl refinement is uniquely defined
by the following loop, which should always be used as a source of
symmetry information in preference to the above space-group names.
They are only intended as comments.
;
_shelx_estimated_absorpt_t_max 0.726
_shelx_estimated_absorpt_t_min 0.562
_olex2_refinement_description
;
1. Fixed Uiso
 At 1.5 times of:
  All O(H) groups, All O(H,H) groups
2. Restrained distances
 H12J-H11F
 2.1 with sigma of 0.02
 H11D-H12T
 2.1 with sigma of 0.02
 H11T-H97A
 2.1 with sigma of 0.02
3. Uiso/Uaniso restraints and constraints
Uanis(O106) \\sim Ueq: with sigma of 0.001 and sigma for terminal atoms of 0.002
Uanis(O113) \\sim Ueq, Uanis(O122) \\sim Ueq, Uanis(O133) \\sim Ueq: with sigma
of 0.001 and sigma for terminal atoms of 0.002
Uanis(O58) \\sim Ueq, Uanis(O98) \\sim Ueq: with sigma of 0.001 and sigma for
terminal atoms of 0.002
Uanis(O85) \\sim Ueq, Uanis(O23) \\sim Ueq: with sigma of 0.001 and sigma for
terminal atoms of 0.002
Uanis(O55) \\sim Ueq, Uanis(O73) \\sim Ueq: with sigma of 0.001 and sigma for
terminal atoms of 0.02
Uanis(O36) \\sim Ueq, Uanis(O12) \\sim Ueq: with sigma of 0.001 and sigma for
terminal atoms of 0.002
Uanis(O111) \\sim Ueq, Uanis(O25) \\sim Ueq, Uanis(O71) \\sim Ueq, Uanis(O14)
\\sim Ueq, Uanis(O68) \\sim Ueq: with sigma of 0.01 and sigma for terminal
atoms of 0.02
Uanis(O16) \\sim Ueq, Uanis(O70) \\sim Ueq, Uanis(O59) \\sim Ueq: with sigma of
0.001 and sigma for terminal atoms of 0.002
4. Others
 Fixed Sof: Na8(0.5) O105(0.5) H10I(0.5) H10J(0.5) Na10(0.5) O116(0.5)
 H11G(0.5) H11H(0.5) O113(0.5) H11A(0.5) H11B(0.5) O110(0.5) H11O(0.5)
 H11P(0.5) O120(0.5) H12C(0.5) H12D(0.5) O121(0.5) H12E(0.5) H12F(0.5)
 O126(0.6) H12G(0.6) H12H(0.6) O127(0.5) H12K(0.5) H12L(0.5) O125(0.5)
 H12M(0.5) H12N(0.5) O131(0.5) H13E(0.5) H13F(0.5) O130(0.5) H13G(0.5)
 H13H(0.5) O135(0.5) H13K(0.5) H13L(0.5) O136(0.5) H13M(0.5) H13N(0.5)
 O137(0.5) H13O(0.5) H13P(0.5) O139(0.4) H13Q(0.4) H13R(0.4) O140(0.5)
 H14A(0.5) H14B(0.5) O141(0.5) H14C(0.5) H14D(0.5) O142(0.5) H14E(0.5) H14F(0.5)
5.a Riding coordinates:
 O15(H51,H15), O17(H17), O6(H60,H6), O53(H53), O4(H4,H8), O58(H58,H75),
 O91(H91A,H91B), O92(H92A,H92B), O93(H93A,H93B), O94(H94A,H94B), O97(H97A,H97B),
  O100(H10Q,H10R), O98(H98A,H98B), O99(H99A,H99B), O95(H95A,H95B), O96(H96A,
 H96B), O101(H10A,H10B), O102(H10C,H10D), O103(H10E,H10F), O104(H10G,H10H),
 O105(H10I,H10J), O108(H10K,H10L), O107(H10M,H10N), O106(H10O,H10P), O111(H11C,
 H11D), O109(H10S,H10T), O112(H11E,H11F), O116(H11G,H11H), O118(H11I,H11J),
 O114(H11K,H11L), O115(H11M,H11N), O113(H11A,H11B), O110(H11O,H11P), O119(H11Q,
 H11R), O120(H12C,H12D), O121(H12E,H12F), O126(H12G,H12H), O123(H12I,H12J),
 O127(H12K,H12L), O125(H12M,H12N), O122(H12A,H12B), O129(H12O,H12P), O128(H12Q,
 H12R), O132(H13C,H13D), O133(H13A,H13B), O131(H13E,H13F), O130(H13G,H13H),
 O134(H13I,H13J), O135(H13K,H13L), O136(H13M,H13N), O137(H13O,H13P), O139(H13Q,
 H13R), O140(H14A,H14B), O141(H14C,H14D), O142(H14E,H14F), O143(H14G,H14H),
 O117(H11S,H11T), O124(H12S,H12T)
;
_smtbx_masks_special_details
;
A solvent mask was calculated and 40 electrons were 
found in a volume of 367\%A^3^ in 1 void per unit cell. 
This is consistent with the presence of 
4[H2O] per formula unit 
which account for 40 electrons 
per unit cell.
;
_smtbx_masks_void_probe_radius 1.2
_smtbx_masks_void_truncation_radius 1.2
_olex2_submission_special_instructions 'No special instructions were received'

loop_
_space_group_symop_operation_xyz
'x, y, z'
'-x, -y, -z'

loop_
_atom_site_label
_atom_site_type_symbol
_atom_site_fract_x
_atom_site_fract_y
_atom_site_fract_z
_atom_site_U_iso_or_equiv
_atom_site_adp_type
_atom_site_occupancy
_atom_site_site_symmetry_order
_atom_site_calc_flag
_atom_site_refinement_flags_posn
_atom_site_refinement_flags_adp
_atom_site_refinement_flags_occupancy
_atom_site_disorder_assembly
_atom_site_disorder_group
Mo1 Mo 0.26964(8) 0.54853(8) 0.60539(8) 0.0093(3) Uani 1 1 d . . . . .
Mo5 Mo 0.30304(8) 0.45012(8) 0.29088(8) 0.0109(3) Uani 1 1 d . . . . .
Mo2 Mo 0.28533(8) 0.49468(8) 0.46566(8) 0.0092(3) Uani 1 1 d . . . . .
Mo29 Mo 0.11148(8) 0.65662(8) 0.68859(8) 0.0138(3) Uani 1 1 d . . . . .
Mo21 Mo 0.26020(8) 0.64544(8) 0.78665(8) 0.0114(3) Uani 1 1 d . . . . .
Mo16 Mo 0.51924(8) 0.29650(8) 0.61332(8) 0.0131(3) Uani 1 1 d . . . . .
Mo22 Mo 0.25910(8) 0.56272(8) 0.85534(8) 0.0127(3) Uani 1 1 d . . . . .
Mo4 Mo 0.13440(8) 0.53319(8) 0.37623(8) 0.0132(3) Uani 1 1 d . . . . .
Mo7 Mo 0.15427(8) 0.34101(8) 0.30074(8) 0.0128(3) Uani 1 1 d . . . . .
Mo3 Mo 0.11747(8) 0.59575(8) 0.51762(8) 0.0130(3) Uani 1 1 d . . . . .
Mo23 Mo 0.11544(8) 0.50457(8) 0.71621(8) 0.0119(3) Uani 1 1 d . . . . .
Mo24 Mo 0.11635(8) 0.41012(8) 0.77409(8) 0.0137(3) Uani 1 1 d . . . . .
Mo15 Mo 0.53385(8) 0.24774(8) 0.47354(8) 0.0139(3) Uani 1 1 d . . . . .
Mo11 Mo 0.46789(8) 0.16049(8) 0.20880(8) 0.0158(3) Uani 1 1 d . . . . .
Mo20 Mo 0.40283(8) 0.41405(8) 0.85961(8) 0.0144(3) Uani 1 1 d . . . . .
Mo12 Mo 0.58195(8) 0.18216(8) 0.30044(8) 0.0148(3) Uani 1 1 d . . . . .
Mo19 Mo 0.53005(8) 0.36879(8) 0.79633(8) 0.0143(3) Uani 1 1 d . . . . .
Mo17 Mo 0.39559(8) 0.21850(8) 0.72461(9) 0.0160(3) Uani 1 1 d . . . . .
Mo6 Mo 0.31863(8) 0.30405(8) 0.20387(8) 0.0146(3) Uani 1 1 d . . . . .
Mo30 Mo 0.57485(9) 0.18449(9) 0.69895(9) 0.0183(3) Uani 1 1 d . . . . .
Mo10 Mo 0.44485(8) 0.05865(8) 0.30808(9) 0.0160(3) Uani 1 1 d . . . . .
Mo8 Mo 0.17010(9) 0.19159(8) 0.22508(9) 0.0186(3) Uani 1 1 d . . . . .
Mo18 Mo 0.26287(9) 0.26148(9) 0.78017(9) 0.0178(3) Uani 1 1 d . . . . .
Mo13 Mo 0.61319(9) 0.06599(8) 0.38910(9) 0.0191(3) Uani 1 1 d . . . . .
Mo14 Mo 0.60350(9) 0.11273(8) 0.52962(9) 0.0184(3) Uani 1 1 d . . . . .
Mo9 Mo 0.32238(9) 0.04519(8) 0.22871(9) 0.0194(3) Uani 1 1 d . . . . .
Mo25 Mo 0.31684(9) 0.12182(9) 0.10761(9) 0.0210(3) Uani 1 1 d . . . . .
Mo28 Mo 0.23830(9) 0.44546(9) 0.92102(8) 0.0189(3) Uani 1 1 d . . . . .
Mo27 Mo 0.10004(9) 0.30083(10) 0.85350(10) 0.0240(4) Uani 1 1 d . . . . .
Mo26 Mo 0.17411(10) 0.00707(9) 0.12206(11) 0.0302(4) Uani 1 1 d . . . . .
O14 O 0.1925(6) 0.5635(6) 0.6855(6) 0.011(2) Uani 1 1 d . U . . .
O56 O 0.6355(6) 0.1693(7) 0.4746(6) 0.015(2) Uani 1 1 d . . . . .
O12 O 0.2205(6) 0.4429(6) 0.3665(6) 0.009(2) Uani 1 1 d . U . . .
O51 O 0.6094(6) 0.2679(7) 0.4079(7) 0.018(3) Uani 1 1 d . . . . .
O54 O 0.5275(6) 0.1447(6) 0.3752(6) 0.014(2) Uani 1 1 d . . . . .
O77 O 0.4992(7) 0.2497(7) 0.3001(7) 0.018(3) Uani 1 1 d . . . . .
O15 O 0.3481(7) 0.5247(6) 0.3977(6) 0.013(2) Uani 1 1 d . . . . .
H51 H 0.605082 0.315322 0.412288 0.019 Uiso 1 1 d R U . . .
H15 H 0.396713 0.518553 0.402178 0.019 Uiso 1 1 d R U . . .
O31 O 0.3123(7) 0.4704(7) 0.8515(6) 0.016(3) Uani 1 1 d . . . . .
O10 O 0.1836(6) 0.6452(6) 0.6134(6) 0.011(2) Uani 1 1 d . . . . .
O76 O 0.3750(7) 0.2156(7) 0.2030(6) 0.017(3) Uani 1 1 d . . . . .
O17 O 0.3181(6) 0.6393(6) 0.6987(6) 0.014(2) Uani 1 1 d . . . . .
H17 H 0.314533 0.686446 0.703493 0.020 Uiso 1 1 d R U . . .
O32 O 0.3267(7) 0.5622(7) 0.7823(6) 0.016(3) Uani 1 1 d . . . . .
O16 O 0.3360(6) 0.5815(6) 0.5498(6) 0.009(2) Uani 1 1 d . U . . .
O27 O 0.2002(7) 0.4580(7) 0.7445(6) 0.017(3) Uani 1 1 d . . . . .
O9 O 0.2085(7) 0.5907(7) 0.4608(7) 0.016(3) Uani 1 1 d . . . . .
O60 O 0.5303(7) 0.0978(7) 0.5957(7) 0.023(3) Uani 1 1 d . . . . .
O41 O 0.4845(6) 0.2664(7) 0.6936(7) 0.016(3) Uani 1 1 d . . . . .
O42 O 0.3400(6) 0.3150(7) 0.7491(6) 0.014(2) Uani 1 1 d . . . . .
O87 O 0.2287(7) 0.3704(6) 0.2218(6) 0.015(2) Uani 1 1 d . . . . .
O45 O 0.3147(7) 0.3659(7) 0.8912(7) 0.020(3) Uani 1 1 d . . . . .
O75 O 0.6581(7) 0.1099(6) 0.3226(7) 0.018(3) Uani 1 1 d . . . . .
O26 O 0.1897(7) 0.3534(7) 0.8113(6) 0.016(3) Uani 1 1 d . . . . .
O5 O 0.0667(7) 0.5081(7) 0.4354(6) 0.018(3) Uani 1 1 d . . . . .
O13 O 0.1950(6) 0.4950(6) 0.5206(6) 0.009(2) Uani 1 1 d . . . . .
O57 O 0.6095(7) 0.2151(7) 0.6258(7) 0.020(3) Uani 1 1 d . . . . .
O6 O 0.0627(7) 0.5711(6) 0.5867(6) 0.014(2) Uani 1 1 d . . . . .
H60 H 0.530523 0.050238 0.591626 0.021 Uiso 1 1 d R U . . .
H6 H 0.013443 0.574538 0.582916 0.021 Uiso 1 1 d R U . . .
O30 O 0.1754(6) 0.6107(6) 0.8267(6) 0.016(3) Uani 1 1 d . . . . .
O8 O 0.2187(6) 0.5320(6) 0.3049(7) 0.016(3) Uani 1 1 d . . . . .
O53 O 0.5799(7) 0.3720(7) 0.7081(7) 0.018(3) Uani 1 1 d . . . . .
H53 H 0.581070 0.419379 0.712908 0.027 Uiso 1 1 d R U . . .
O7 O 0.0557(6) 0.6016(6) 0.7280(6) 0.016(3) Uani 1 1 d . . . . .
O85 O 0.2451(6) 0.2772(6) 0.2856(6) 0.012(2) Uani 1 1 d . U . . .
O71 O 0.4014(7) -0.0281(7) 0.2182(7) 0.019(3) Uani 1 1 d . U . . .
O46 O 0.4521(7) 0.4340(7) 0.7860(7) 0.018(3) Uani 1 1 d . . . . .
O86 O 0.3674(6) 0.3729(6) 0.2990(6) 0.014(2) Uani 1 1 d . . . . .
O67 O 0.2520(7) 0.1095(7) 0.1957(7) 0.023(3) Uani 1 1 d . . . . .
O74 O 0.5238(6) 0.0870(7) 0.2319(6) 0.016(3) Uani 1 1 d . . . . .
O52 O 0.5899(7) 0.3283(7) 0.5593(7) 0.020(3) Uani 1 1 d . . . . .
O43 O 0.6054(7) 0.2758(7) 0.7767(7) 0.021(3) Uani 1 1 d . . . . .
O4 O 0.0936(7) 0.4288(7) 0.2910(7) 0.020(3) Uani 1 1 d . . . . .
H4 H 0.044631 0.422324 0.293095 0.029 Uiso 1 1 d R U . . .
H8 H 0.240501 0.578964 0.321365 0.029 Uiso 1 1 d R U . . .
O73 O 0.3894(7) 0.0716(7) 0.1441(6) 0.016(2) Uani 1 1 d . U . . .
O68 O 0.3903(7) 0.1375(6) 0.2909(7) 0.018(3) Uani 1 1 d . U . . .
O21 O 0.0916(7) 0.3302(7) 0.6960(7) 0.018(3) Uani 1 1 d . . . . .
O38 O 0.4888(7) 0.1589(7) 0.7371(7) 0.020(3) Uani 1 1 d . . . . .
O11 O 0.1792(6) 0.7124(7) 0.7642(7) 0.018(3) Uani 1 1 d . . . . .
O19 O 0.3146(6) 0.4756(6) 0.6138(6) 0.012(2) Uani 1 1 d . . . . .
O25 O 0.0464(6) 0.4937(7) 0.7836(6) 0.016(2) Uani 1 1 d . U . . .
O22 O 0.0842(7) 0.4407(7) 0.6315(7) 0.017(3) Uani 1 1 d . . . . .
O82 O 0.1308(7) 0.1682(7) 0.2870(8) 0.025(3) Uani 1 1 d . . . . .
O37 O 0.2127(7) 0.2039(7) 0.7016(7) 0.021(3) Uani 1 1 d . . . . .
O1 O 0.0875(7) 0.5980(7) 0.3586(7) 0.019(3) Uani 1 1 d . . . . .
O18 O 0.3332(6) 0.4139(6) 0.4509(6) 0.014(2) Uani 1 1 d . . . . .
O40 O 0.1925(8) 0.2477(8) 0.8492(8) 0.029(3) Uani 1 1 d . . . . .
O89 O 0.3537(7) 0.4883(7) 0.2447(6) 0.017(3) Uani 1 1 d . . . . .
O63 O 0.6441(8) 0.1271(8) 0.7045(8) 0.028(3) Uani 1 1 d . . . . .
O59 O 0.5482(7) 0.0327(7) 0.4455(7) 0.020(3) Uani 1 1 d . U . . .
O29 O 0.1780(7) 0.5059(7) 0.8862(7) 0.018(3) Uani 1 1 d . . . . .
O24 O 0.0542(7) 0.3865(8) 0.8442(7) 0.024(3) Uani 1 1 d . . . . .
O66 O 0.4032(7) 0.0519(7) 0.3769(7) 0.021(3) Uani 1 1 d . . . . .
O35 O 0.2994(6) 0.7303(7) 0.8530(6) 0.015(2) Uani 1 1 d . . . . .
O84 O 0.1246(8) 0.1000(7) 0.1335(8) 0.031(4) Uani 1 1 d . . . . .
O83 O 0.1007(7) 0.2629(7) 0.2110(7) 0.023(3) Uani 1 1 d . . . . .
O81 O 0.1084(7) 0.3401(7) 0.3707(7) 0.020(3) Uani 1 1 d . . . . .
O80 O 0.6522(7) 0.1968(7) 0.2531(7) 0.022(3) Uani 1 1 d . . . . .
O39 O 0.3398(7) 0.1966(8) 0.7946(8) 0.029(3) Uani 1 1 d . . . . .
O79 O 0.5184(7) 0.1666(7) 0.1433(7) 0.023(3) Uani 1 1 d . . . . .
O44 O 0.4619(7) 0.3174(7) 0.8352(7) 0.021(3) Uani 1 1 d . . . . .
O62 O 0.6824(8) 0.0698(7) 0.5401(8) 0.028(3) Uani 1 1 d . . . . .
O33 O 0.2788(8) 0.5180(8) 1.0018(7) 0.025(3) Uani 1 1 d . . . . .
O2 O 0.0711(7) 0.6751(7) 0.5262(7) 0.018(3) Uani 1 1 d . . . . .
O72 O 0.2557(8) 0.0415(8) 0.0502(8) 0.031(3) Uani 1 1 d . . . . .
O49 O 0.4570(7) 0.2903(7) 0.4576(6) 0.017(3) Uani 1 1 d . . . . .
O28 O 0.1660(7) 0.4042(8) 0.9513(7) 0.024(3) Uani 1 1 d . . . . .
O70 O 0.2685(7) -0.0374(8) 0.1353(7) 0.025(3) Uani 1 1 d . U . . .
O61 O 0.6907(7) 0.0105(7) 0.3735(8) 0.026(3) Uani 1 1 d . . . . .
O90 O 0.3632(7) 0.3152(7) 0.1386(7) 0.022(3) Uani 1 1 d . . . . .
O48 O 0.4386(7) 0.4802(7) 0.9422(7) 0.020(3) Uani 1 1 d . . . . .
O20 O 0.0550(8) 0.2254(8) 0.7749(9) 0.032(3) Uani 1 1 d . . . . .
O47 O 0.5924(7) 0.4314(7) 0.8637(7) 0.020(3) Uani 1 1 d . . . . .
O3 O 0.0531(7) 0.7275(7) 0.6922(7) 0.023(3) Uani 1 1 d . . . . .
O78 O 0.3685(8) 0.1356(9) 0.0459(8) 0.036(4) Uani 1 1 d . . . . .
O34 O 0.2914(8) 0.6328(7) 0.9389(7) 0.021(3) Uani 1 1 d . . . . .
O50 O 0.4419(7) 0.3490(6) 0.6208(7) 0.019(3) Uani 1 1 d . . . . .
O65 O 0.2632(8) 0.0426(7) 0.2887(8) 0.033(4) Uani 1 1 d . . . . .
O69 O 0.1401(9) -0.0622(8) 0.0364(9) 0.042(4) Uani 1 1 d . . . . .
O23 O 0.0544(9) 0.2993(9) 0.9256(9) 0.038(4) Uani 1 1 d . U . . .
O64 O 0.1205(8) -0.0125(9) 0.1798(10) 0.046(5) Uani 1 1 d . . . . .
O55 O 0.4964(6) 0.1925(6) 0.5276(6) 0.013(2) Uani 1 1 d . U . . .
O58 O 0.5402(7) -0.0061(7) 0.3011(6) 0.016(3) Uani 1 1 d . U . . .
H58 H 0.528307 -0.049460 0.302406 0.025 Uiso 1 1 d R U . . .
H75 H 0.701067 0.136610 0.343155 0.025 Uiso 1 1 d R U . . .
Na1 Na 0.3645(4) 0.2797(4) 0.3562(4) 0.0205(15) Uani 1 1 d . . . . .
Na2 Na 0.3312(4) 0.4137(4) 0.7000(4) 0.0198(15) Uani 1 1 d . . . . .
Na3 Na 0.4573(6) 0.1414(7) -0.0412(5) 0.062(3) Uani 1 1 d . . . . .
Na4 Na 0.1087(7) 0.4229(8) 1.0601(6) 0.065(3) Uani 1 1 d . . . . .
Na5 Na 0.4661(7) 0.6107(8) 0.6920(8) 0.077(4) Uani 1 1 d . . . . .
Na6 Na 0.3481(10) 0.7411(7) 1.0568(12) 0.144(10) Uani 1 1 d . . . . .
O91 O 0.2754(8) 0.2282(8) 0.4088(8) 0.032(3) Uani 1 1 d . . . . .
H91A H 0.236000 0.247395 0.396540 0.048 Uiso 1 1 d R U . . .
H91B H 0.277300 0.180205 0.374060 0.048 Uiso 1 1 d R U . . .
Na7 Na 0.3860(10) 0.8314(10) 0.9400(9) 0.098(5) Uani 1 1 d . . . . .
O92 O 0.2499(9) 0.3056(8) 0.6108(7) 0.035(4) Uani 1 1 d . . . . .
H92A H 0.209957 0.330818 0.632619 0.052 Uiso 1 1 d R U . . .
H92B H 0.268757 0.287178 0.639229 0.052 Uiso 1 1 d R U . . .
Na8 Na 0.7588(9) 0.1612(8) 0.1742(8) 0.023(3) Uani 0.5 1 d . . P . .
O93 O 0.4538(10) 0.8319(9) 1.1211(8) 0.043(4) Uani 1 1 d . . . . .
H93A H 0.484182 0.811580 1.149831 0.065 Uiso 1 1 d R U . . .
H93B H 0.433532 0.882550 1.156681 0.065 Uiso 1 1 d R U . . .
O94 O 0.5057(9) 0.5173(10) 0.4371(10) 0.047(4) Uani 1 1 d . . . A -1
H94A H 0.539318 0.520352 0.470537 0.070 Uiso 1 1 d R U . A -1
H94B H 0.514238 0.559462 0.432617 0.070 Uiso 1 1 d R U . A -1
O97 O 0.2986(11) 0.8268(10) 1.0150(9) 0.059(5) Uani 1 1 d . . . . .
H97A H 0.248667 0.806796 0.987982 0.089 Uiso 1 1 d DR U . . .
H97B H 0.291847 0.879666 1.056102 0.089 Uiso 1 1 d R U . . .
O100 O 0.1727(11) 0.3318(11) 0.5044(10) 0.059(5) Uiso 1 1 d . . . . .
H10Q H 0.152107 0.286921 0.496354 0.089 Uiso 1 1 d R U . . .
H10R H 0.214047 0.337011 0.531034 0.089 Uiso 1 1 d R U . . .
O98 O 0.5363(10) 0.0487(11) -0.0281(10) 0.053(5) Uani 1 1 d . U . . .
H98A H 0.566642 0.069978 0.019026 0.080 Uiso 1 1 d R U . . .
H98B H 0.568442 0.019568 -0.070544 0.080 Uiso 1 1 d R U . . .
O99 O 0.3293(11) 0.1796(11) 0.5080(10) 0.055(5) Uiso 1 1 d . . . . .
H99A H 0.307371 0.201651 0.483470 0.082 Uiso 1 1 d R U . . .
H99B H 0.290212 0.159331 0.519960 0.082 Uiso 1 1 d R U . . .
O95 O 0.4498(11) 0.6516(9) 1.0262(8) 0.049(5) Uani 1 1 d . . . . .
H95A H 0.432186 0.604326 0.997572 0.074 Uiso 1 1 d R U . . .
H95B H 0.468596 0.649456 1.064972 0.074 Uiso 1 1 d R U . . .
O96 O 0.4905(10) 0.5909(9) 0.8162(11) 0.054(5) Uani 1 1 d . . . . .
H96A H 0.446866 0.582614 0.830823 0.081 Uiso 1 1 d R U . . .
H96B H 0.515066 0.548044 0.804793 0.081 Uiso 1 1 d R U . . .
O101 O 0.6784(10) 0.0736(11) 0.0831(11) 0.055(5) Uani 1 1 d . . . . .
H10A H 0.644244 0.044678 0.100246 0.082 Uiso 1 1 d R U . . .
H10B H 0.706014 0.036338 0.040196 0.082 Uiso 1 1 d R U . . .
O102 O 0.4662(11) 0.7424(12) 0.9429(11) 0.067(6) Uani 1 1 d . . . . .
H10C H 0.443374 0.707636 0.960904 0.100 Uiso 1 1 d R U . . .
H10D H 0.495994 0.786676 0.982634 0.100 Uiso 1 1 d R U . . .
O103 O 0.3823(11) 0.2346(11) 0.9466(11) 0.063(5) Uani 1 1 d . . . . .
H10E H 0.398683 0.281277 0.978459 0.095 Uiso 1 1 d R U . . .
H10F H 0.388923 0.232896 0.904099 0.095 Uiso 1 1 d R U . . .
O104 O 0.3895(11) 0.0288(11) -0.1284(11) 0.065(6) Uani 1 1 d . . . . .
H10G H 0.423114 0.003701 -0.160563 0.098 Uiso 1 1 d R U . . .
H10H H 0.358934 0.047031 -0.150933 0.098 Uiso 1 1 d R U . . .
O105 O 0.8749(12) 0.1438(13) 0.1168(14) 0.016(5) Uani 0.5 1 d . . P . .
H10I H 0.863665 0.143792 0.075320 0.024 Uiso 0.5 1 d R U P . .
H10J H 0.886595 0.095882 0.105250 0.024 Uiso 0.5 1 d R U P . .
O108 O 0.2621(15) 0.8372(15) 1.1689(15) 0.103(10) Uani 1 1 d . . . . .
H10K H 0.257957 0.881079 1.166811 0.155 Uiso 1 1 d R U . . .
H10L H 0.286487 0.850099 1.210731 0.155 Uiso 1 1 d R U . . .
O107 O 0.2727(14) 0.6650(13) 1.1176(14) 0.110(11) Uani 1 1 d . . . . .
H10M H 0.269789 0.615456 1.086177 0.165 Uiso 1 1 d R U . . .
H10N H 0.299709 0.667096 1.154857 0.165 Uiso 1 1 d R U . . .
O106 O 0.1072(17) 0.5047(16) 1.1887(16) 0.108(9) Uani 1 1 d . U . . .
H10O H 0.060345 0.508799 1.202338 0.162 Uiso 1 1 d R U . . .
H10P H 0.130115 0.481579 1.211288 0.162 Uiso 1 1 d R U . . .
Na10 Na 0.2307(12) 0.2173(14) 0.9624(12) 0.055(5) Uani 0.5 1 d . . P . .
O111 O 0.6257(14) 0.5944(14) 0.9543(14) 0.097(8) Uani 1 1 d . U . . .
H11C H 0.637899 0.561927 0.971025 0.146 Uiso 1 1 d R U . . .
H11D H 0.668299 0.618647 0.955365 0.146 Uiso 1 1 d DR U . . .
O109 O 0.2761(13) 0.0611(14) 0.7826(13) 0.081(7) Uiso 1 1 d . . . . .
H10S H 0.275950 0.111879 0.807701 0.122 Uiso 1 1 d R U . . .
H10T H 0.240570 0.049419 0.748151 0.122 Uiso 1 1 d R U . . .
O112 O 0.9462(16) 0.4666(17) 0.9352(16) 0.170(19) Uani 1 1 d . . . . .
H11E H 0.995440 0.475083 0.939928 0.255 Uiso 1 1 d R U . . .
H11F H 0.938180 0.429253 0.890578 0.255 Uiso 1 1 d DR U . . .
O116 O 0.0268(14) 0.7339(14) 0.8642(13) 0.022(6) Uiso 0.5 1 d . . P . .
H11G H 0.044325 0.775046 0.861747 0.032 Uiso 0.5 1 d R U P . .
H11H H -0.018725 0.745116 0.880897 0.032 Uiso 0.5 1 d R U P . .
O118 O -0.0272(14) 0.0783(15) 0.1818(14) 0.087(7) Uiso 1 1 d . . . . .
H11I H -0.039794 0.033289 0.180242 0.130 Uiso 1 1 d R U . . .
H11J H -0.032114 0.112309 0.227652 0.130 Uiso 1 1 d R U . . .
O114 O 0.7436(18) 0.3197(18) 0.6762(17) 0.120(10) Uiso 1 1 d . . . . .
H11K H 0.693952 0.317705 0.674802 0.180 Uiso 1 1 d R U . . .
H11L H 0.761082 0.283455 0.686291 0.180 Uiso 1 1 d R U . . .
O115 O 0.7909(17) 0.2021(17) 0.3740(16) 0.112(9) Uiso 1 1 d . . . . .
H11M H 0.769439 0.241348 0.415728 0.168 Uiso 1 1 d R U . . .
H11N H 0.842599 0.216388 0.380968 0.168 Uiso 1 1 d R U . . .
O113 O 0.1942(19) 0.0563(19) 0.9153(18) 0.044(8) Uani 0.5 1 d . U P . .
H11A H 0.155914 0.074146 0.943807 0.066 Uiso 0.5 1 d R U P . .
H11B H 0.179454 0.055916 0.874386 0.066 Uiso 0.5 1 d R U P . .
O36 O 0.3643(7) 0.1519(7) 0.6400(7) 0.023(3) Uani 1 1 d . U . . .
O110 O 0.0613(16) 0.0565(16) 0.8881(15) 0.029(6) Uiso 0.5 1 d . . P B 1
H11O H 0.035472 0.078383 0.927676 0.044 Uiso 0.5 1 d R U P B 1
H11P H 0.050952 0.083313 0.864686 0.044 Uiso 0.5 1 d R U P B 1
O119 O 0.0933(14) 0.4082(15) 0.5016(14) 0.088(7) Uiso 1 1 d . . . . .
H11Q H 0.074005 0.454160 0.527233 0.132 Uiso 1 1 d R U . . .
H11R H 0.128665 0.416640 0.476773 0.132 Uiso 1 1 d R U . . .
O120 O 0.0547(15) 0.8353(15) 0.9698(14) 0.024(6) Uiso 0.5 1 d . . P C 1
H12C H 0.011579 0.827370 0.944445 0.036 Uiso 0.5 1 d R U P C 1
H12D H 0.044559 0.819250 1.002084 0.036 Uiso 0.5 1 d R U P C 1
O121 O 0.0045(16) 0.2699(16) 1.0230(16) 0.031(7) Uiso 0.5 1 d . . P D 2
H12E H -0.043280 0.257292 1.008992 0.047 Uiso 0.5 1 d R U P D 2
H12F H 0.026460 0.264602 0.983652 0.047 Uiso 0.5 1 d R U P D 2
O126 O -0.002(2) 0.154(2) 0.3211(19) 0.066(9) Uiso 0.6 1 d . . P E 1
H12G H 0.036955 0.186928 0.336376 0.099 Uiso 0.6 1 d R U P E 1
H12H H -0.041495 0.184098 0.337156 0.099 Uiso 0.6 1 d R U P E 1
O123 O 0.8171(17) 0.416(2) 0.822(2) 0.147(13) Uiso 1 1 d . . . F -1
H12I H 0.784291 0.382883 0.789176 0.221 Uiso 1 1 d R U . F -1
H12J H 0.823421 0.397383 0.853706 0.221 Uiso 1 1 d DR U . F -1
O127 O 0.7136(18) 0.3008(18) 0.5229(17) 0.039(7) Uiso 0.5 1 d . . P G 1
H12K H 0.664365 0.296731 0.514672 0.058 Uiso 0.5 1 d R U P G 1
H12L H 0.724685 0.350351 0.538822 0.058 Uiso 0.5 1 d R U P G 1
O125 O 0.772(2) 0.252(2) 0.5175(19) 0.047(8) Uiso 0.5 1 d . . P H 2
H12M H 0.728487 0.234187 0.522765 0.070 Uiso 0.5 1 d R U P H 2
H12N H 0.786887 0.287397 0.561585 0.070 Uiso 0.5 1 d R U P H 2
O122 O -0.011(2) 0.388(2) 1.080(2) 0.169(15) Uani 1 1 d . U . . .
H12A H -0.018208 0.403939 1.126335 0.254 Uiso 1 1 d R U . . .
H12B H -0.018938 0.337549 1.059605 0.254 Uiso 1 1 d R U . . .
O129 O 0.406(2) 0.099(2) 0.513(2) 0.167(15) Uiso 1 1 d . . . . .
H12O H 0.398204 0.115135 0.479241 0.250 Uiso 1 1 d R U . . .
H12P H 0.456434 0.111945 0.528991 0.250 Uiso 1 1 d R U . . .
O128 O 0.040(2) 0.061(2) 0.007(2) 0.155(14) Uiso 1 1 d . . . . .
H12Q H 0.079233 0.093376 0.018253 0.232 Uiso 1 1 d R U . . .
H12R H 0.006233 0.086286 0.039473 0.232 Uiso 1 1 d R U . . .
O132 O -0.0196(19) 0.1546(19) 0.9190(18) 0.126(11) Uiso 1 1 d . . . I -1
H13C H -0.015407 0.152766 0.964129 0.189 Uiso 1 1 d R U . I -1
H13D H -0.048027 0.197166 0.923639 0.189 Uiso 1 1 d R U . I -1
O133 O 0.789(2) 0.076(2) 0.219(2) 0.172(15) Uani 1 1 d . U . . .
H13A H 0.833297 0.078155 0.241526 0.258 Uiso 1 1 d R U . . .
H13B H 0.778057 0.025045 0.193386 0.258 Uiso 1 1 d R U . . .
O131 O 0.163(2) 0.744(2) 1.142(2) 0.061(10) Uiso 0.5 1 d . . P J 1
H13E H 0.211634 0.756088 1.149763 0.092 Uiso 0.5 1 d R U P J 1
H13F H 0.143804 0.776768 1.128743 0.092 Uiso 0.5 1 d R U P J 1
O130 O 0.114(2) 0.628(2) 1.0094(19) 0.050(9) Uiso 0.5 1 d . . P K 2
H13G H 0.096269 0.580459 0.995387 0.074 Uiso 0.5 1 d R U P K 2
H13H H 0.075489 0.654769 1.038777 0.074 Uiso 0.5 1 d R U P K 2
O134 O 0.119(3) 0.084(3) 0.789(2) 0.187(18) Uiso 1 1 d . . . . .
H13I H 0.087145 0.049856 0.756164 0.281 Uiso 1 1 d R U . . .
H13J H 0.101075 0.129236 0.797314 0.281 Uiso 1 1 d R U . . .
O135 O 0.277(3) -0.015(3) 0.375(2) 0.073(12) Uiso 0.5 1 d . . P . .
H13K H 0.237070 -0.018092 0.397151 0.110 Uiso 0.5 1 d R U P . .
H13L H 0.265880 -0.035252 0.327711 0.110 Uiso 0.5 1 d R U P . .
O136 O -0.084(2) 0.167(2) 0.809(2) 0.066(11) Uiso 0.5 1 d . . P . .
H13M H -0.084792 0.115823 0.783607 0.099 Uiso 0.5 1 d R U P . .
H13N H -0.053022 0.183733 0.787507 0.099 Uiso 0.5 1 d R U P . .
O137 O -0.090(2) 0.320(2) 0.765(2) 0.061(10) Uiso 0.5 1 d . . P . .
H13O H -0.092175 0.284867 0.780324 0.092 Uiso 0.5 1 d R U P . .
H13P H -0.045255 0.342687 0.780284 0.092 Uiso 0.5 1 d R U P . .
O139 O 0.035(3) 0.244(3) 0.392(3) 0.065(14) Uiso 0.4 1 d . . P L 2
H13Q H 0.019245 0.291468 0.409651 0.098 Uiso 0.4 1 d R U P L 2
H13R H 0.022915 0.229068 0.424821 0.098 Uiso 0.4 1 d R U P L 2
O140 O 0.049(3) 0.159(3) 0.624(3) 0.076(13) Uiso 0.5 1 d . . P . .
H14A H 0.049476 0.182581 0.671961 0.114 Uiso 0.5 1 d R U P . .
H14B H 0.053916 0.109621 0.612661 0.114 Uiso 0.5 1 d R U P . .
O141 O -0.024(3) 0.246(3) 0.571(3) 0.089(15) Uiso 0.5 1 d . . P . .
H14C H -0.001471 0.216769 0.587747 0.133 Uiso 0.5 1 d R U P . .
H14D H -0.035141 0.287939 0.610257 0.133 Uiso 0.5 1 d R U P . .
O142 O 0.205(3) 0.065(3) 0.576(3) 0.103(17) Uiso 0.5 1 d . . P . .
H14E H 0.180435 0.107013 0.602261 0.155 Uiso 0.5 1 d R U P . .
H14F H 0.176885 0.033343 0.538151 0.155 Uiso 0.5 1 d R U P . .
O143 O 0.5499(12) 0.6701(11) 0.9415(11) 0.063(6) Uani 1 1 d . . . M -1
H14G H 0.551126 0.663747 0.896411 0.095 Uiso 1 1 d R U . M -1
H14H H 0.530466 0.625277 0.935561 0.095 Uiso 1 1 d R U . M -1
O88 O 0.2483(7) 0.2070(7) 0.1391(7) 0.021(3) Uiso 1 1 d . . . . .
O117 O 0.1517(13) 0.7507(15) 0.9743(15) 0.104(9) Uiso 1 1 d . . . N -1
H11S H 0.164367 0.708376 0.976716 0.155 Uiso 1 1 d R U . N -1
H11T H 0.152747 0.737986 0.927796 0.155 Uiso 1 1 d DR U . N -1
O124 O 0.7836(16) 0.613(2) 0.911(2) 0.146(13) Uiso 1 1 d . . . . .
H12S H 0.787350 0.615277 0.870208 0.219 Uiso 1 1 d R U . . .
H12T H 0.775270 0.660508 0.943668 0.219 Uiso 1 1 d DR U . . .

loop_
_atom_site_aniso_label
_atom_site_aniso_U_11
_atom_site_aniso_U_22
_atom_site_aniso_U_33
_atom_site_aniso_U_23
_atom_site_aniso_U_13
_atom_site_aniso_U_12
Mo1 0.0079(6) 0.0057(6) 0.0146(7) 0.0050(5) 0.0015(5) 0.0001(5)
Mo5 0.0115(7) 0.0076(6) 0.0155(7) 0.0069(6) 0.0013(5) -0.0011(5)
Mo2 0.0080(6) 0.0066(6) 0.0146(7) 0.0060(6) 0.0022(5) 0.0001(5)
Mo29 0.0080(7) 0.0087(7) 0.0202(8) 0.0026(6) 0.0020(6) 0.0018(5)
Mo21 0.0090(7) 0.0078(6) 0.0150(7) 0.0032(6) 0.0000(5) -0.0017(5)
Mo16 0.0143(7) 0.0045(6) 0.0208(8) 0.0062(6) 0.0004(6) -0.0006(5)
Mo22 0.0129(7) 0.0123(7) 0.0112(7) 0.0040(6) 0.0013(5) -0.0001(5)
Mo4 0.0093(7) 0.0104(7) 0.0220(8) 0.0095(6) -0.0014(6) 0.0010(5)
Mo7 0.0097(7) 0.0077(6) 0.0188(8) 0.0044(6) -0.0004(6) -0.0013(5)
Mo3 0.0097(7) 0.0080(7) 0.0222(8) 0.0077(6) 0.0004(6) 0.0002(5)
Mo23 0.0072(7) 0.0118(7) 0.0154(7) 0.0052(6) 0.0018(5) -0.0007(5)
Mo24 0.0096(7) 0.0152(7) 0.0178(8) 0.0086(6) 0.0042(6) -0.0009(5)
Mo15 0.0159(7) 0.0043(6) 0.0209(8) 0.0050(6) 0.0039(6) 0.0011(5)
Mo11 0.0148(7) 0.0074(7) 0.0199(8) 0.0015(6) 0.0056(6) 0.0011(5)
Mo20 0.0156(7) 0.0134(7) 0.0169(8) 0.0097(6) -0.0024(6) -0.0025(6)
Mo12 0.0134(7) 0.0058(6) 0.0221(8) 0.0037(6) 0.0054(6) -0.0004(5)
Mo19 0.0128(7) 0.0092(7) 0.0232(8) 0.0098(6) -0.0039(6) -0.0022(5)
Mo17 0.0126(7) 0.0113(7) 0.0286(9) 0.0134(6) 0.0001(6) -0.0028(5)
Mo6 0.0145(7) 0.0097(7) 0.0166(8) 0.0036(6) 0.0013(6) 0.0002(5)
Mo30 0.0147(7) 0.0121(7) 0.0341(9) 0.0160(7) -0.0019(6) -0.0022(6)
Mo10 0.0144(7) 0.0035(6) 0.0262(8) 0.0033(6) 0.0039(6) 0.0001(5)
Mo8 0.0133(7) 0.0078(7) 0.0276(9) 0.0022(6) -0.0004(6) -0.0009(5)
Mo18 0.0148(7) 0.0168(8) 0.0280(9) 0.0156(7) 0.0016(6) -0.0027(6)
Mo13 0.0152(8) 0.0046(7) 0.0348(9) 0.0065(6) 0.0046(6) 0.0013(5)
Mo14 0.0170(8) 0.0050(7) 0.0326(9) 0.0080(6) 0.0019(6) 0.0017(5)
Mo9 0.0153(8) 0.0059(7) 0.0296(9) 0.0018(6) 0.0026(6) -0.0014(6)
Mo25 0.0200(8) 0.0114(7) 0.0202(8) -0.0023(6) 0.0007(6) 0.0006(6)
Mo28 0.0212(8) 0.0250(8) 0.0133(8) 0.0113(7) 0.0014(6) -0.0028(6)
Mo27 0.0180(8) 0.0308(9) 0.0328(10) 0.0229(8) 0.0055(7) -0.0052(7)
Mo26 0.0188(8) 0.0104(8) 0.0446(11) -0.0010(7) -0.0047(8) -0.0032(6)
O14 0.010(5) 0.007(5) 0.012(5) 0.000(4) 0.002(4) -0.005(4)
O56 0.013(6) 0.013(6) 0.019(6) 0.008(5) 0.000(5) -0.003(5)
O12 0.009(2) 0.009(2) 0.009(2) 0.0039(13) 0.0007(10) 0.0001(10)
O51 0.010(6) 0.019(6) 0.027(7) 0.011(6) 0.005(5) 0.006(5)
O54 0.009(6) 0.010(6) 0.021(6) 0.007(5) 0.003(5) -0.004(4)
O77 0.018(6) 0.016(6) 0.018(6) 0.007(5) 0.001(5) -0.004(5)
O15 0.018(6) 0.008(5) 0.013(6) 0.005(5) 0.008(5) 0.010(4)
O31 0.013(6) 0.018(6) 0.014(6) 0.004(5) -0.002(5) 0.003(5)
O10 0.010(6) 0.006(5) 0.016(6) 0.006(5) 0.001(4) 0.000(4)
O76 0.020(6) 0.013(6) 0.010(6) -0.001(5) -0.001(5) 0.004(5)
O17 0.017(6) 0.006(5) 0.014(6) 0.001(5) -0.002(5) -0.008(4)
O32 0.018(6) 0.022(6) 0.016(6) 0.016(5) -0.002(5) -0.003(5)
O16 0.009(2) 0.009(2) 0.009(2) 0.0041(13) 0.0005(10) 0.0003(10)
O27 0.022(7) 0.012(6) 0.018(6) 0.009(5) 0.004(5) -0.004(5)
O9 0.015(6) 0.013(6) 0.024(7) 0.012(5) 0.005(5) 0.005(5)
O60 0.028(7) 0.005(6) 0.027(7) 0.000(5) -0.003(6) 0.000(5)
O41 0.012(6) 0.014(6) 0.028(7) 0.015(5) -0.001(5) -0.004(5)
O42 0.015(6) 0.014(6) 0.021(6) 0.015(5) 0.005(5) 0.001(5)
O87 0.024(7) 0.008(5) 0.010(6) 0.001(5) 0.000(5) -0.001(5)
O45 0.023(7) 0.023(7) 0.020(7) 0.016(6) -0.001(5) -0.005(5)
O75 0.023(7) 0.009(6) 0.025(7) 0.010(5) 0.004(5) -0.004(5)
O26 0.018(6) 0.022(6) 0.014(6) 0.013(5) 0.003(5) -0.001(5)
O5 0.020(6) 0.013(6) 0.013(6) 0.000(5) 0.007(5) 0.002(5)
O13 0.009(5) 0.003(5) 0.014(6) 0.003(4) 0.002(4) 0.002(4)
O57 0.015(6) 0.013(6) 0.027(7) 0.005(5) -0.006(5) -0.001(5)
O6 0.018(6) 0.009(5) 0.013(6) 0.003(5) -0.002(5) -0.004(5)
O30 0.008(6) 0.012(6) 0.016(6) -0.003(5) 0.005(5) -0.005(4)
O8 0.012(6) 0.010(6) 0.026(7) 0.008(5) 0.007(5) 0.006(5)
O53 0.026(7) 0.010(6) 0.024(7) 0.013(5) 0.000(5) 0.006(5)
O7 0.012(6) 0.012(6) 0.018(6) 0.002(5) 0.000(5) 0.005(5)
O85 0.012(2) 0.012(2) 0.012(2) 0.0055(14) 0.0006(10) 0.0005(10)
O71 0.011(5) 0.015(5) 0.026(6) 0.006(5) 0.003(4) -0.007(4)
O46 0.011(6) 0.023(7) 0.023(7) 0.012(6) -0.002(5) 0.003(5)
O86 0.008(6) 0.011(6) 0.021(6) 0.006(5) 0.003(5) -0.002(4)
O67 0.020(7) 0.016(6) 0.030(8) 0.008(6) -0.006(6) 0.000(5)
O74 0.012(6) 0.013(6) 0.019(6) 0.003(5) 0.008(5) -0.001(5)
O52 0.022(7) 0.020(6) 0.024(7) 0.016(6) -0.003(5) -0.003(5)
O43 0.011(6) 0.022(7) 0.028(7) 0.010(6) -0.003(5) -0.004(5)
O4 0.010(6) 0.018(6) 0.027(7) 0.007(6) -0.001(5) 0.003(5)
O73 0.016(3) 0.015(3) 0.016(3) 0.0068(14) 0.0007(10) 0.0004(10)
O68 0.017(5) 0.007(5) 0.023(6) 0.002(4) 0.004(5) 0.003(4)
O21 0.022(7) 0.016(6) 0.017(6) 0.009(5) 0.001(5) -0.002(5)
O38 0.017(6) 0.012(6) 0.034(8) 0.013(6) -0.002(5) -0.003(5)
O11 0.005(6) 0.019(6) 0.031(7) 0.012(6) 0.002(5) -0.001(5)
O19 0.010(6) 0.012(6) 0.010(6) 0.001(5) 0.004(4) 0.005(4)
O25 0.009(5) 0.018(5) 0.019(5) 0.007(4) 0.010(4) 0.006(4)
O22 0.015(6) 0.010(6) 0.021(7) 0.001(5) 0.009(5) 0.007(5)
O82 0.011(6) 0.015(6) 0.049(9) 0.015(6) 0.004(6) 0.003(5)
O37 0.018(6) 0.013(6) 0.031(7) 0.009(6) 0.008(5) -0.006(5)
O1 0.014(6) 0.015(6) 0.032(7) 0.015(6) -0.003(5) 0.002(5)
O18 0.009(6) 0.009(5) 0.021(6) 0.005(5) 0.002(5) 0.004(4)
O40 0.029(8) 0.036(8) 0.032(8) 0.023(7) -0.004(6) 0.006(6)
O89 0.018(6) 0.018(6) 0.016(6) 0.007(5) 0.009(5) 0.003(5)
O63 0.024(7) 0.030(7) 0.047(9) 0.033(7) 0.000(6) 0.003(6)
O59 0.020(3) 0.020(3) 0.021(3) 0.0093(15) 0.0013(10) 0.0003(10)
O29 0.018(6) 0.016(6) 0.020(7) 0.008(5) 0.003(5) -0.002(5)
O24 0.012(6) 0.030(7) 0.025(7) 0.007(6) 0.008(5) -0.006(5)
O66 0.021(7) 0.009(6) 0.032(8) 0.008(5) 0.001(6) -0.006(5)
O35 0.009(6) 0.013(6) 0.019(6) 0.004(5) -0.004(5) -0.002(4)
O84 0.025(7) 0.011(6) 0.040(9) -0.003(6) -0.018(6) 0.003(5)
O83 0.019(7) 0.017(6) 0.026(7) 0.004(6) -0.002(5) -0.001(5)
O81 0.014(6) 0.011(6) 0.030(7) 0.005(5) -0.004(5) -0.003(5)
O80 0.023(7) 0.015(6) 0.027(7) 0.009(6) 0.008(5) -0.007(5)
O39 0.018(7) 0.030(8) 0.050(9) 0.028(7) 0.008(6) -0.004(6)
O79 0.021(7) 0.015(6) 0.025(7) 0.003(5) 0.010(5) 0.003(5)
O44 0.022(7) 0.014(6) 0.037(8) 0.019(6) 0.001(6) 0.000(5)
O62 0.031(8) 0.011(6) 0.046(9) 0.016(6) 0.001(6) 0.009(5)
O33 0.031(8) 0.031(7) 0.011(6) 0.008(6) -0.003(5) -0.005(6)
O2 0.022(7) 0.015(6) 0.025(7) 0.016(5) 0.004(5) 0.005(5)
O72 0.028(8) 0.022(7) 0.031(8) 0.002(6) -0.002(6) -0.001(6)
O49 0.024(7) 0.019(6) 0.006(6) 0.003(5) 0.005(5) 0.009(5)
O28 0.023(7) 0.038(8) 0.021(7) 0.023(6) 0.005(5) 0.000(6)
O70 0.024(3) 0.024(3) 0.025(3) 0.0111(16) 0.0009(10) 0.0006(10)
O61 0.015(6) 0.013(6) 0.046(9) 0.010(6) 0.010(6) 0.002(5)
O90 0.013(6) 0.022(7) 0.031(8) 0.011(6) 0.002(5) 0.002(5)
O48 0.024(7) 0.019(6) 0.018(6) 0.011(5) -0.007(5) -0.004(5)
O20 0.021(7) 0.033(8) 0.053(10) 0.029(7) 0.000(7) -0.008(6)
O47 0.025(7) 0.019(6) 0.025(7) 0.016(6) 0.003(5) 0.007(5)
O3 0.019(7) 0.018(6) 0.028(7) 0.007(6) 0.002(5) 0.011(5)
O78 0.032(8) 0.035(8) 0.029(8) 0.007(7) -0.007(6) -0.001(7)
O34 0.033(7) 0.014(6) 0.016(6) 0.008(5) -0.008(5) -0.002(5)
O50 0.024(7) 0.005(5) 0.020(7) 0.001(5) -0.001(5) -0.003(5)
O65 0.030(8) 0.009(6) 0.046(9) 0.001(6) 0.004(7) -0.002(5)
O69 0.033(9) 0.022(8) 0.041(9) -0.011(7) -0.006(7) 0.000(6)
O23 0.038(4) 0.039(4) 0.038(4) 0.0181(19) 0.0021(10) 0.0010(10)
O64 0.017(7) 0.029(8) 0.079(13) 0.013(8) 0.002(8) 0.004(6)
O55 0.014(3) 0.013(3) 0.013(3) 0.0062(14) 0.0008(10) 0.0004(10)
O58 0.017(3) 0.016(3) 0.017(3) 0.0079(15) 0.0010(10) 0.0005(10)
Na1 0.025(4) 0.010(3) 0.020(4) 0.001(3) 0.000(3) 0.005(3)
Na2 0.017(4) 0.019(4) 0.024(4) 0.011(3) 0.005(3) 0.006(3)
Na3 0.035(5) 0.085(8) 0.030(5) -0.004(5) 0.003(4) 0.002(5)
Na4 0.065(7) 0.097(9) 0.055(7) 0.053(7) 0.023(6) 0.018(7)
Na5 0.057(7) 0.068(8) 0.095(10) 0.029(7) -0.001(7) 0.008(6)
Na6 0.134(14) 0.025(6) 0.21(2) 0.014(9) -0.130(14) 0.003(7)
O91 0.033(8) 0.023(7) 0.034(8) 0.008(6) 0.007(6) 0.007(6)
Na7 0.115(13) 0.101(11) 0.094(11) 0.058(10) 0.018(9) -0.009(9)
O92 0.051(10) 0.030(8) 0.015(7) 0.004(6) -0.001(6) 0.003(7)
Na8 0.035(9) 0.017(7) 0.019(7) 0.011(6) 0.000(6) -0.011(6)
O93 0.060(11) 0.029(8) 0.028(8) 0.002(7) -0.013(7) 0.018(7)
O94 0.045(10) 0.043(10) 0.062(12) 0.033(9) 0.001(8) 0.002(8)
O97 0.074(13) 0.038(10) 0.037(10) -0.007(8) 0.004(9) 0.001(9)
O98 0.053(5) 0.053(5) 0.053(5) 0.024(2) 0.0024(10) 0.0021(10)
O95 0.098(15) 0.022(8) 0.027(8) 0.013(7) -0.017(9) -0.003(8)
O96 0.048(11) 0.021(8) 0.079(14) 0.011(9) 0.006(9) -0.005(7)
O101 0.053(11) 0.059(12) 0.064(13) 0.037(10) 0.015(9) 0.011(9)
O102 0.044(11) 0.074(14) 0.058(13) 0.009(11) 0.004(9) -0.013(10)
O103 0.049(11) 0.058(12) 0.065(13) 0.014(10) -0.001(10) -0.010(9)
O104 0.062(13) 0.049(11) 0.057(12) -0.001(10) 0.011(10) 0.006(9)
O105 0.008(11) 0.006(11) 0.035(15) 0.011(11) 0.007(10) 0.002(9)
O108 0.11(2) 0.093(18) 0.14(2) 0.085(18) -0.071(18) -0.048(16)
O107 0.10(2) 0.064(15) 0.100(19) -0.012(13) -0.054(16) 0.048(14)
O106 0.108(9) 0.109(9) 0.107(9) 0.050(4) 0.005(2) 0.004(2)
Na10 0.053(13) 0.080(16) 0.048(12) 0.042(12) 0.006(10) 0.007(11)
O111 0.144(17) 0.082(13) 0.103(15) 0.077(12) -0.020(12) -0.025(12)
O112 0.24(4) 0.15(3) 0.18(3) 0.11(3) 0.18(3) 0.15(3)
O113 0.045(8) 0.044(8) 0.044(8) 0.021(4) 0.001(2) 0.001(2)
O36 0.024(3) 0.021(3) 0.025(3) 0.010(2) 0.0011(19) 0.0002(19)
O122 0.169(15) 0.169(15) 0.169(15) 0.078(7) 0.009(2) 0.005(2)
O133 0.172(15) 0.172(15) 0.172(15) 0.080(7) 0.008(2) 0.006(2)
O143 0.100(17) 0.047(11) 0.058(12) 0.037(10) 0.005(11) -0.008(11)

loop_
_atom_type_symbol
_atom_type_description
_atom_type_scat_dispersion_real
_atom_type_scat_dispersion_imag
_atom_type_scat_source
H H 0.0000 0.0000 'International Tables Vol C Tables 4.2.6.8 and 6.1.1.4'
Mo Mo -1.6832 0.6857 'International Tables Vol C Tables 4.2.6.8 and 6.1.1.4'
Na Na 0.0362 0.0249 'International Tables Vol C Tables 4.2.6.8 and 6.1.1.4'
O O 0.0106 0.0060 'International Tables Vol C Tables 4.2.6.8 and 6.1.1.4'

loop_
_geom_angle_atom_site_label_1
_geom_angle_atom_site_label_2
_geom_angle_atom_site_label_3
_geom_angle
_geom_angle_site_symmetry_1
_geom_angle_site_symmetry_3
_geom_angle_publ_flag
O14 Mo1 Mo2 144.5(3) . . ?
O14 Mo1 O10 71.7(4) . . ?
O10 Mo1 Mo2 94.3(3) . . ?
O17 Mo1 Mo2 135.3(3) . . ?
O17 Mo1 O14 76.6(4) . . ?
O17 Mo1 O10 82.7(4) . . ?
O16 Mo1 Mo2 48.1(3) . . ?
O16 Mo1 O14 156.0(4) . . ?
O16 Mo1 O10 88.9(4) . . ?
O16 Mo1 O17 87.2(4) . . ?
O16 Mo1 O13 92.6(4) . . ?
O13 Mo1 Mo2 49.0(3) . . ?
O13 Mo1 O14 95.5(4) . . ?
O13 Mo1 O10 74.3(4) . . ?
O13 Mo1 O17 157.0(4) . . ?
O19 Mo1 Mo2 96.7(4) . . ?
O19 Mo1 O14 93.3(5) . . ?
O19 Mo1 O10 164.8(5) . . ?
O19 Mo1 O17 96.8(5) . . ?
O19 Mo1 O16 106.3(5) . . ?
O19 Mo1 O13 105.3(5) . . ?
O12 Mo5 Mo6 100.5(3) . . ?
O15 Mo5 Mo6 132.6(3) . . ?
O15 Mo5 O12 74.1(4) . . ?
O87 Mo5 Mo6 49.6(3) . . ?
O87 Mo5 O12 78.4(4) . . ?
O87 Mo5 O15 152.2(5) . . ?
O87 Mo5 O8 86.2(5) . . ?
O8 Mo5 Mo6 135.2(3) . . ?
O8 Mo5 O12 72.8(4) . . ?
O8 Mo5 O15 89.2(4) . . ?
O86 Mo5 Mo6 48.6(3) . . ?
O86 Mo5 O12 92.3(4) . . ?
O86 Mo5 O15 84.1(4) . . ?
O86 Mo5 O87 93.3(5) . . ?
O86 Mo5 O8 164.8(5) . . ?
O89 Mo5 Mo6 98.7(4) . . ?
O89 Mo5 O12 159.4(5) . . ?
O89 Mo5 O15 98.1(5) . . ?
O89 Mo5 O87 109.1(5) . . ?
O89 Mo5 O8 88.3(5) . . ?
O89 Mo5 O86 106.1(5) . . ?
O12 Mo2 Mo1 140.3(3) . . ?
O12 Mo2 O9 72.2(4) . . ?
O15 Mo2 Mo1 137.1(3) . . ?
O15 Mo2 O12 77.2(4) . . ?
O15 Mo2 O9 79.7(4) . . ?
O16 Mo2 Mo1 48.5(3) . . ?
O16 Mo2 O12 154.6(4) . . ?
O16 Mo2 O15 88.7(4) . . ?
O16 Mo2 O9 84.7(4) . . ?
O16 Mo2 O13 93.4(4) . . ?
O9 Mo2 Mo1 92.3(3) . . ?
O13 Mo2 Mo1 49.4(3) . . ?
O13 Mo2 O12 91.0(4) . . ?
O13 Mo2 O15 154.9(4) . . ?
O13 Mo2 O9 75.6(4) . . ?
O18 Mo2 Mo1 98.1(4) . . ?
O18 Mo2 O12 95.7(5) . . ?
O18 Mo2 O15 96.7(5) . . ?
O18 Mo2 O16 106.9(5) . . ?
O18 Mo2 O9 167.9(5) . . ?
O18 Mo2 O13 106.6(5) . . ?
O14 Mo29 Mo3 92.1(3) . . ?
O10 Mo29 Mo3 39.2(3) . . ?
O10 Mo29 O14 75.6(4) . . ?
O10 Mo29 O6 73.3(4) . . ?
O6 Mo29 Mo3 37.7(3) . . ?
O6 Mo29 O14 87.6(4) . . ?
O7 Mo29 Mo3 121.7(4) . . ?
O7 Mo29 O14 75.8(4) . . ?
O7 Mo29 O10 144.1(5) . . ?
O7 Mo29 O6 84.3(5) . . ?
O11 Mo29 Mo3 132.4(4) . . ?
O11 Mo29 O14 77.3(5) . . ?
O11 Mo29 O10 93.7(5) . . ?
O11 Mo29 O6 162.2(5) . . ?
O11 Mo29 O7 100.7(5) . . ?
O3 Mo29 Mo3 88.5(5) . . ?
O3 Mo29 O14 178.6(5) . . ?
O3 Mo29 O10 104.2(6) . . ?
O3 Mo29 O6 93.7(5) . . ?
O3 Mo29 O7 105.0(6) . . ?
O3 Mo29 O11 101.3(6) . . ?
Mo22 Mo21 Na8 138.2(2) . 2_666 ?
O14 Mo21 Mo22 98.7(3) . . ?
O14 Mo21 Na8 112.4(4) . 2_666 ?
O17 Mo21 Mo22 133.8(3) . . ?
O17 Mo21 O14 73.2(4) . . ?
O17 Mo21 O11 87.4(5) . . ?
O17 Mo21 Na8 83.4(4) . 2_666 ?
O32 Mo21 Mo22 48.5(3) . . ?
O32 Mo21 O14 92.5(4) . . ?
O32 Mo21 O17 85.8(5) . . ?
O32 Mo21 O30 93.1(5) . . ?
O32 Mo21 O11 165.2(5) . . ?
O32 Mo21 Na8 148.4(4) . 2_666 ?
O30 Mo21 Mo22 48.9(4) . . ?
O30 Mo21 O14 77.5(4) . . ?
O30 Mo21 O17 150.7(4) . . ?
O30 Mo21 O11 86.4(5) . . ?
O30 Mo21 Na8 110.4(4) . 2_666 ?
O11 Mo21 Mo22 134.8(3) . . ?
O11 Mo21 O14 73.0(4) . . ?
O11 Mo21 Na8 42.9(4) . 2_666 ?
O35 Mo21 Mo22 100.3(4) . . ?
O35 Mo21 O14 159.3(5) . . ?
O35 Mo21 O17 99.0(5) . . ?
O35 Mo21 O32 106.3(5) . . ?
O35 Mo21 O30 109.3(5) . . ?
O35 Mo21 O11 87.8(5) . . ?
O35 Mo21 Na8 47.0(5) . 2_666 ?
O41 Mo16 Mo15 145.5(3) . . ?
O41 Mo16 O57 71.5(5) . . ?
O57 Mo16 Mo15 96.1(3) . . ?
O53 Mo16 Mo15 135.4(4) . . ?
O53 Mo16 O41 74.7(5) . . ?
O53 Mo16 O57 77.8(4) . . ?
O52 Mo16 Mo15 48.0(4) . . ?
O52 Mo16 O41 157.4(5) . . ?
O52 Mo16 O57 91.2(5) . . ?
O52 Mo16 O53 87.6(5) . . ?
O52 Mo16 O55 92.9(5) . . ?
O50 Mo16 Mo15 96.5(4) . . ?
O50 Mo16 O41 92.6(5) . . ?
O50 Mo16 O57 164.0(6) . . ?
O50 Mo16 O53 99.8(5) . . ?
O50 Mo16 O52 104.5(6) . . ?
O50 Mo16 O55 105.8(5) . . ?
O55 Mo16 Mo15 48.9(3) . . ?
O55 Mo16 O41 96.6(5) . . ?
O55 Mo16 O57 75.6(4) . . ?
O55 Mo16 O53 153.4(5) . . ?
Mo21 Mo22 Mo28 171.17(7) . . ?
O31 Mo22 Mo21 137.6(4) . . ?
O31 Mo22 Mo28 43.0(4) . . ?
O31 Mo22 O27 78.8(4) . . ?
O31 Mo22 O29 75.8(5) . . ?
O32 Mo22 Mo21 49.2(3) . . ?
O32 Mo22 Mo28 131.4(4) . . ?
O32 Mo22 O31 88.7(5) . . ?
O32 Mo22 O27 79.2(4) . . ?
O32 Mo22 O30 94.4(5) . . ?
O32 Mo22 O29 149.6(5) . . ?
O27 Mo22 Mo21 87.1(3) . . ?
O27 Mo22 Mo28 84.6(3) . . ?
O30 Mo22 Mo21 49.5(3) . . ?
O30 Mo22 Mo28 124.8(3) . . ?
O30 Mo22 O31 152.3(5) . . ?
O30 Mo22 O27 74.7(4) . . ?
O30 Mo22 O29 88.1(5) . . ?
O29 Mo22 Mo21 136.9(3) . . ?
O29 Mo22 Mo28 36.7(3) . . ?
O29 Mo22 O27 72.2(4) . . ?
O34 Mo22 Mo21 98.3(4) . . ?
O34 Mo22 Mo28 89.7(4) . . ?
O34 Mo22 O31 100.4(5) . . ?
O34 Mo22 O32 108.4(6) . . ?
O34 Mo22 O27 172.3(5) . . ?
O34 Mo22 O30 104.7(5) . . ?
O34 Mo22 O29 100.1(6) . . ?
O12 Mo4 Mo3 98.5(3) . . ?
O9 Mo4 Mo3 49.0(3) . . ?
O9 Mo4 O12 75.7(4) . . ?
O9 Mo4 O8 89.0(5) . . ?
O9 Mo4 O4 149.2(5) . . ?
O5 Mo4 Mo3 47.4(3) . . ?
O5 Mo4 O12 94.7(5) . . ?
O5 Mo4 O9 92.4(5) . . ?
O5 Mo4 O8 165.4(5) . . ?
O5 Mo4 O4 84.9(5) . . ?
O8 Mo4 Mo3 137.6(3) . . ?
O8 Mo4 O12 71.6(4) . . ?
O4 Mo4 Mo3 131.5(4) . . ?
O4 Mo4 O12 74.0(4) . . ?
O4 Mo4 O8 86.5(5) . . ?
O1 Mo4 Mo3 99.0(5) . . ?
O1 Mo4 O12 159.9(5) . . ?
O1 Mo4 O9 108.8(5) . . ?
O1 Mo4 O5 104.6(6) . . ?
O1 Mo4 O8 88.7(5) . . ?
O1 Mo4 O4 101.5(5) . . ?
O12 Mo7 Mo8 139.6(3) . . ?
O12 Mo7 O87 72.3(4) . . ?
O87 Mo7 Mo8 93.4(3) . . ?
O85 Mo7 Mo8 49.3(3) . . ?
O85 Mo7 O12 90.3(4) . . ?
O85 Mo7 O87 75.6(4) . . ?
O85 Mo7 O4 151.9(5) . . ?
O4 Mo7 Mo8 137.7(3) . . ?
O4 Mo7 O12 76.8(4) . . ?
O4 Mo7 O87 76.8(5) . . ?
O83 Mo7 Mo8 48.7(4) . . ?
O83 Mo7 O12 156.3(5) . . ?
O83 Mo7 O87 85.9(5) . . ?
O83 Mo7 O85 93.3(5) . . ?
O83 Mo7 O4 89.3(5) . . ?
O81 Mo7 Mo8 97.9(4) . . ?
O81 Mo7 O12 95.2(5) . . ?
O81 Mo7 O87 167.2(5) . . ?
O81 Mo7 O85 107.6(5) . . ?
O81 Mo7 O4 98.5(5) . . ?
O81 Mo7 O83 106.0(6) . . ?
Mo4 Mo3 Mo29 173.03(7) . . ?
O10 Mo3 Mo29 37.3(3) . . ?
O10 Mo3 Mo4 138.9(3) . . ?
O10 Mo3 O13 72.3(4) . . ?
O9 Mo3 Mo29 127.5(4) . . ?
O9 Mo3 Mo4 49.0(4) . . ?
O9 Mo3 O10 90.3(5) . . ?
O9 Mo3 O13 73.8(4) . . ?
O5 Mo3 Mo29 131.8(4) . . ?
O5 Mo3 Mo4 47.6(4) . . ?
O5 Mo3 O10 153.0(5) . . ?
O5 Mo3 O9 92.7(5) . . ?
O5 Mo3 O13 82.8(4) . . ?
O5 Mo3 O6 90.7(5) . . ?
O13 Mo3 Mo29 84.6(3) . . ?
O13 Mo3 Mo4 88.5(3) . . ?
O6 Mo3 Mo29 41.2(3) . . ?
O6 Mo3 Mo4 137.9(3) . . ?
O6 Mo3 O10 74.7(4) . . ?
O6 Mo3 O9 151.8(5) . . ?
O6 Mo3 O13 79.0(4) . . ?
O2 Mo3 Mo29 89.6(4) . . ?
O2 Mo3 Mo4 97.2(4) . . ?
O2 Mo3 O10 99.6(5) . . ?
O2 Mo3 O9 105.6(5) . . ?
O2 Mo3 O5 105.5(6) . . ?
O2 Mo3 O13 171.8(5) . . ?
O2 Mo3 O6 100.4(5) . . ?
O14 Mo23 Mo24 138.4(3) . . ?
O14 Mo23 O30 71.6(4) . . ?
O14 Mo23 O7 77.5(5) . . ?
O27 Mo23 Mo24 49.3(3) . . ?
O27 Mo23 O14 89.2(5) . . ?
O27 Mo23 O30 74.5(4) . . ?
O27 Mo23 O7 150.9(5) . . ?
O27 Mo23 O25 93.5(5) . . ?
O30 Mo23 Mo24 92.2(3) . . ?
O7 Mo23 Mo24 137.0(3) . . ?
O7 Mo23 O30 76.7(4) . . ?
O25 Mo23 Mo24 49.2(3) . . ?
O25 Mo23 O14 154.5(5) . . ?
O25 Mo23 O30 84.8(4) . . ?
O25 Mo23 O7 88.2(5) . . ?
O22 Mo23 Mo24 98.2(4) . . ?
O22 Mo23 O14 96.5(5) . . ?
O22 Mo23 O27 107.7(5) . . ?
O22 Mo23 O30 167.9(5) . . ?
O22 Mo23 O7 99.5(5) . . ?
O22 Mo23 O25 106.8(5) . . ?
Mo23 Mo24 Mo27 173.74(7) . . ?
O27 Mo24 Mo23 48.2(4) . . ?
O27 Mo24 Mo27 137.3(4) . . ?
O27 Mo24 O26 93.1(5) . . ?
O27 Mo24 O29 74.3(5) . . ?
O27 Mo24 O24 156.6(5) . . ?
O26 Mo24 Mo23 141.4(3) . . ?
O26 Mo24 Mo27 44.2(3) . . ?
O26 Mo24 O29 72.2(4) . . ?
O26 Mo24 O24 75.6(5) . . ?
O21 Mo24 Mo23 95.2(4) . . ?
O21 Mo24 Mo27 86.4(4) . . ?
O21 Mo24 O27 102.6(5) . . ?
O21 Mo24 O26 94.4(5) . . ?
O21 Mo24 O25 107.8(5) . . ?
O21 Mo24 O29 165.8(5) . . ?
O21 Mo24 O24 98.7(5) . . ?
O25 Mo24 Mo23 48.3(3) . . ?
O25 Mo24 Mo27 125.5(3) . . ?
O25 Mo24 O27 91.8(5) . . ?
O25 Mo24 O26 155.6(5) . . ?
O25 Mo24 O29 86.2(5) . . ?
O25 Mo24 O24 90.8(5) . . ?
O29 Mo24 Mo23 92.8(3) . . ?
O29 Mo24 Mo27 86.9(3) . . ?
O24 Mo24 Mo23 139.1(4) . . ?
O24 Mo24 Mo27 34.7(4) . . ?
O24 Mo24 O29 82.7(5) . . ?
O56 Mo15 Mo16 90.3(3) . . ?
O51 Mo15 Mo16 136.8(3) . . ?
O51 Mo15 O56 79.4(4) . . ?
O54 Mo15 Mo16 140.1(3) . . ?
O54 Mo15 O56 71.7(4) . . ?
O54 Mo15 O51 75.9(4) . . ?
O52 Mo15 Mo16 48.5(4) . . ?
O52 Mo15 O56 83.4(5) . . ?
O52 Mo15 O51 88.4(5) . . ?
O52 Mo15 O54 152.4(5) . . ?
O52 Mo15 O55 93.6(5) . . ?
O49 Mo15 Mo16 98.1(4) . . ?
O49 Mo15 O56 169.6(5) . . ?
O49 Mo15 O51 98.4(5) . . ?
O49 Mo15 O54 97.9(5) . . ?
O49 Mo15 O52 106.8(5) . . ?
O49 Mo15 O55 105.7(5) . . ?
O55 Mo15 Mo16 49.1(3) . . ?
O55 Mo15 O56 75.2(4) . . ?
O55 Mo15 O51 154.1(5) . . ?
O55 Mo15 O54 91.3(4) . . ?
Mo12 Mo11 Mo25 171.98(8) . . ?
O77 Mo11 Mo12 48.9(4) . . ?
O77 Mo11 Mo25 131.8(4) . . ?
O77 Mo11 O76 89.7(5) . . ?
O77 Mo11 O74 93.7(5) . . ?
O77 Mo11 O73 151.2(5) . . ?
O77 Mo11 O68 80.1(5) . . ?
O76 Mo11 Mo12 138.3(3) . . ?
O76 Mo11 Mo25 42.4(3) . . ?
O76 Mo11 O73 75.4(5) . . ?
O76 Mo11 O68 80.4(5) . . ?
O74 Mo11 Mo12 48.7(3) . . ?
O74 Mo11 Mo25 126.2(3) . . ?
O74 Mo11 O76 153.8(5) . . ?
O74 Mo11 O73 89.8(5) . . ?
O74 Mo11 O68 74.6(4) . . ?
O73 Mo11 Mo12 138.0(3) . . ?
O73 Mo11 Mo25 36.4(3) . . ?
O73 Mo11 O68 73.3(4) . . ?
O68 Mo11 Mo12 87.0(3) . . ?
O68 Mo11 Mo25 85.4(3) . . ?
O79 Mo11 Mo12 97.0(5) . . ?
O79 Mo11 Mo25 90.3(5) . . ?
O79 Mo11 O77 106.6(6) . . ?
O79 Mo11 O76 99.9(6) . . ?
O79 Mo11 O74 104.0(6) . . ?
O79 Mo11 O73 100.3(5) . . ?
O79 Mo11 O68 173.3(5) . . ?
Mo19 Mo20 Mo28 171.86(7) . . ?
O31 Mo20 Mo19 138.1(4) . . ?
O31 Mo20 Mo28 43.0(4) . . ?
O31 Mo20 O42 79.2(4) . . ?
O31 Mo20 O45 76.2(5) . . ?
O31 Mo20 O44 153.4(5) . . ?
O42 Mo20 Mo19 87.5(3) . . ?
O42 Mo20 Mo28 85.0(3) . . ?
O45 Mo20 Mo19 137.1(4) . . ?
O45 Mo20 Mo28 36.9(4) . . ?
O45 Mo20 O42 73.0(4) . . ?
O46 Mo20 Mo19 48.3(3) . . ?
O46 Mo20 Mo28 132.7(3) . . ?
O46 Mo20 O31 90.0(5) . . ?
O46 Mo20 O42 79.5(4) . . ?
O46 Mo20 O45 151.0(5) . . ?
O46 Mo20 O44 92.8(5) . . ?
O44 Mo20 Mo19 48.5(4) . . ?
O44 Mo20 Mo28 125.9(4) . . ?
O44 Mo20 O42 75.3(5) . . ?
O44 Mo20 O45 89.1(5) . . ?
O48 Mo20 Mo19 98.0(4) . . ?
O48 Mo20 Mo28 89.2(4) . . ?
O48 Mo20 O31 99.2(5) . . ?
O48 Mo20 O42 172.9(5) . . ?
O48 Mo20 O45 99.9(6) . . ?
O48 Mo20 O46 107.5(6) . . ?
O48 Mo20 O44 105.1(6) . . ?
O51 Mo12 Mo11 133.3(3) . . ?
O51 Mo12 O54 72.7(4) . . ?
O51 Mo12 O75 86.3(5) . . ?
O54 Mo12 Mo11 100.0(3) . . ?
O77 Mo12 Mo11 47.6(3) . . ?
O77 Mo12 O51 86.5(5) . . ?
O77 Mo12 O54 95.4(5) . . ?
O77 Mo12 O75 166.3(5) . . ?
O75 Mo12 Mo11 136.3(3) . . ?
O75 Mo12 O54 71.4(4) . . ?
O74 Mo12 Mo11 48.4(4) . . ?
O74 Mo12 O51 149.9(5) . . ?
O74 Mo12 O54 77.5(5) . . ?
O74 Mo12 O77 92.2(5) . . ?
O74 Mo12 O75 88.3(5) . . ?
O80 Mo12 Mo11 98.7(5) . . ?
O80 Mo12 O51 102.0(5) . . ?
O80 Mo12 O54 158.1(5) . . ?
O80 Mo12 O77 105.6(6) . . ?
O80 Mo12 O75 87.3(6) . . ?
O80 Mo12 O74 107.2(5) . . ?
O41 Mo19 Mo20 98.3(3) . . ?
O53 Mo19 Mo20 134.8(3) . . ?
O53 Mo19 O41 71.6(4) . . ?
O53 Mo19 O43 84.8(5) . . ?
O46 Mo19 Mo20 48.7(4) . . ?
O46 Mo19 O41 90.5(5) . . ?
O46 Mo19 O53 86.7(5) . . ?
O46 Mo19 O43 164.0(5) . . ?
O46 Mo19 O44 94.7(5) . . ?
O43 Mo19 Mo20 136.0(3) . . ?
O43 Mo19 O41 73.9(4) . . ?
O44 Mo19 Mo20 50.2(4) . . ?
O44 Mo19 O41 78.4(5) . . ?
O44 Mo19 O53 150.0(5) . . ?
O44 Mo19 O43 86.1(5) . . ?
O47 Mo19 Mo20 100.4(4) . . ?
O47 Mo19 O41 160.7(5) . . ?
O47 Mo19 O53 98.1(6) . . ?
O47 Mo19 O46 105.5(5) . . ?
O47 Mo19 O43 89.2(5) . . ?
O47 Mo19 O44 110.2(6) . . ?
O41 Mo17 Mo18 137.2(3) . . ?
O41 Mo17 O38 77.8(5) . . ?
O41 Mo17 O44 71.8(5) . . ?
O42 Mo17 Mo18 49.0(3) . . ?
O42 Mo17 O41 88.2(5) . . ?
O42 Mo17 O38 152.1(5) . . ?
O42 Mo17 O44 75.3(4) . . ?
O38 Mo17 Mo18 138.3(4) . . ?
O38 Mo17 O44 77.4(4) . . ?
O39 Mo17 Mo18 48.3(4) . . ?
O39 Mo17 O41 154.1(5) . . ?
O39 Mo17 O42 92.3(5) . . ?
O39 Mo17 O38 90.2(5) . . ?
O39 Mo17 O44 83.3(5) . . ?
O44 Mo17 Mo18 92.0(3) . . ?
O36 Mo17 Mo18 97.6(4) . . ?
O36 Mo17 O41 97.5(6) . . ?
O36 Mo17 O42 107.4(6) . . ?
O36 Mo17 O38 98.5(6) . . ?
O36 Mo17 O39 106.9(6) . . ?
O36 Mo17 O44 169.1(5) . . ?
Mo5 Mo6 Mo25 171.83(7) . . ?
O76 Mo6 Mo5 138.1(3) . . ?
O76 Mo6 Mo25 43.1(3) . . ?
O76 Mo6 O87 153.9(5) . . ?
O76 Mo6 O85 80.1(4) . . ?
O76 Mo6 O88 76.3(5) . . ?
O87 Mo6 Mo5 49.3(3) . . ?
O87 Mo6 Mo25 125.3(3) . . ?
O87 Mo6 O85 75.1(4) . . ?
O87 Mo6 O88 88.7(5) . . ?
O85 Mo6 Mo5 87.3(3) . . ?
O85 Mo6 Mo25 85.1(3) . . ?
O86 Mo6 Mo5 48.6(3) . . ?
O86 Mo6 Mo25 132.0(3) . . ?
O86 Mo6 O76 89.5(5) . . ?
O86 Mo6 O87 93.0(5) . . ?
O86 Mo6 O85 77.6(4) . . ?
O86 Mo6 O88 149.3(5) . . ?
O90 Mo6 Mo5 97.1(4) . . ?
O90 Mo6 Mo25 90.2(4) . . ?
O90 Mo6 O76 99.8(6) . . ?
O90 Mo6 O87 103.8(5) . . ?
O90 Mo6 O85 173.2(5) . . ?
O90 Mo6 O86 109.2(6) . . ?
O90 Mo6 O88 100.0(6) . . ?
O88 Mo6 Mo5 137.4(4) . . ?
O88 Mo6 Mo25 36.6(3) . . ?
O88 Mo6 O85 73.3(4) . . ?
O60 Mo30 Mo14 38.9(4) . . ?
O60 Mo30 O41 88.2(5) . . ?
O41 Mo30 Mo14 92.9(3) . . ?
O57 Mo30 Mo14 38.9(3) . . ?
O57 Mo30 O60 73.6(5) . . ?
O57 Mo30 O41 74.8(5) . . ?
O43 Mo30 Mo14 132.4(4) . . ?
O43 Mo30 O60 164.4(5) . . ?
O43 Mo30 O41 78.9(5) . . ?
O43 Mo30 O57 94.5(5) . . ?
O43 Mo30 O38 99.9(6) . . ?
O38 Mo30 Mo14 123.9(4) . . ?
O38 Mo30 O60 85.2(5) . . ?
O38 Mo30 O41 76.7(5) . . ?
O38 Mo30 O57 144.8(5) . . ?
O63 Mo30 Mo14 87.7(5) . . ?
O63 Mo30 O60 93.7(6) . . ?
O63 Mo30 O41 177.7(6) . . ?
O63 Mo30 O57 104.3(6) . . ?
O63 Mo30 O43 99.1(6) . . ?
O63 Mo30 O38 104.8(6) . . ?
O54 Mo10 Mo9 139.5(3) . . ?
O54 Mo10 O74 71.6(4) . . ?
O71 Mo10 Mo9 48.1(4) . . ?
O71 Mo10 O54 156.4(5) . . ?
O71 Mo10 O74 86.7(5) . . ?
O71 Mo10 O68 93.2(5) . . ?
O71 Mo10 O58 89.5(5) . . ?
O74 Mo10 Mo9 93.3(3) . . ?
O68 Mo10 Mo9 49.5(3) . . ?
O68 Mo10 O54 89.9(5) . . ?
O68 Mo10 O74 75.2(5) . . ?
O68 Mo10 O58 151.8(5) . . ?
O66 Mo10 Mo9 97.6(4) . . ?
O66 Mo10 O54 95.6(5) . . ?
O66 Mo10 O71 105.8(5) . . ?
O66 Mo10 O74 167.0(5) . . ?
O66 Mo10 O68 107.0(6) . . ?
O66 Mo10 O58 99.2(5) . . ?
O58 Mo10 Mo9 137.3(3) . . ?
O58 Mo10 O54 77.1(4) . . ?
O58 Mo10 O74 77.0(4) . . ?
Mo7 Mo8 Mo26 174.07(8) . . ?
O85 Mo8 Mo7 48.9(3) . . ?
O85 Mo8 Mo26 136.6(3) . . ?
O85 Mo8 O67 92.0(5) . . ?
O85 Mo8 O84 156.8(6) . . ?
O85 Mo8 O88 74.6(4) . . ?
O67 Mo8 Mo7 140.8(3) . . ?
O67 Mo8 Mo26 44.6(3) . . ?
O67 Mo8 O88 72.1(5) . . ?
O82 Mo8 Mo7 95.5(4) . . ?
O82 Mo8 Mo26 85.5(4) . . ?
O82 Mo8 O85 103.5(6) . . ?
O82 Mo8 O67 95.4(6) . . ?
O82 Mo8 O84 97.3(6) . . ?
O82 Mo8 O83 106.8(6) . . ?
O82 Mo8 O88 167.2(5) . . ?
O84 Mo8 Mo7 139.3(4) . . ?
O84 Mo8 Mo26 34.8(4) . . ?
O84 Mo8 O67 75.8(5) . . ?
O84 Mo8 O88 82.8(6) . . ?
O83 Mo8 Mo7 48.6(4) . . ?
O83 Mo8 Mo26 125.5(4) . . ?
O83 Mo8 O85 92.9(5) . . ?
O83 Mo8 O67 155.4(6) . . ?
O83 Mo8 O84 90.7(5) . . ?
O83 Mo8 O88 86.0(5) . . ?
O88 Mo8 Mo7 92.6(3) . . ?
O88 Mo8 Mo26 87.4(3) . . ?
Mo17 Mo18 Mo27 174.26(7) . . ?
O42 Mo18 Mo17 48.6(3) . . ?
O42 Mo18 Mo27 136.9(3) . . ?
O42 Mo18 O45 75.0(5) . . ?
O42 Mo18 O26 92.4(5) . . ?
O42 Mo18 O40 156.8(5) . . ?
O45 Mo18 Mo17 93.9(3) . . ?
O45 Mo18 Mo27 86.9(3) . . ?
O26 Mo18 Mo17 141.0(3) . . ?
O26 Mo18 Mo27 44.5(3) . . ?
O26 Mo18 O45 72.3(4) . . ?
O37 Mo18 Mo17 94.8(4) . . ?
O37 Mo18 Mo27 85.5(4) . . ?
O37 Mo18 O42 103.4(5) . . ?
O37 Mo18 O45 166.5(5) . . ?
O37 Mo18 O26 94.5(5) . . ?
O37 Mo18 O40 97.2(6) . . ?
O37 Mo18 O39 107.1(6) . . ?
O40 Mo18 Mo17 140.4(4) . . ?
O40 Mo18 Mo27 34.1(4) . . ?
O40 Mo18 O45 82.4(5) . . ?
O40 Mo18 O26 75.3(5) . . ?
O39 Mo18 Mo17 48.5(4) . . ?
O39 Mo18 Mo27 125.9(4) . . ?
O39 Mo18 O42 92.1(5) . . ?
O39 Mo18 O45 86.4(5) . . ?
O39 Mo18 O26 156.2(6) . . ?
O39 Mo18 O40 91.8(5) . . ?
O56 Mo13 Mo14 49.0(3) . . ?
O56 Mo13 O54 75.9(4) . . ?
O56 Mo13 O75 88.5(5) . . ?
O56 Mo13 O58 148.9(5) . . ?
O54 Mo13 Mo14 99.2(3) . . ?
O75 Mo13 Mo14 137.0(3) . . ?
O75 Mo13 O54 71.4(4) . . ?
O59 Mo13 Mo14 47.1(4) . . ?
O59 Mo13 O56 92.1(5) . . ?
O59 Mo13 O54 95.5(5) . . ?
O59 Mo13 O75 166.4(5) . . ?
O59 Mo13 O58 84.2(5) . . ?
O61 Mo13 Mo14 99.4(5) . . ?
O61 Mo13 O56 109.4(6) . . ?
O61 Mo13 O54 158.8(6) . . ?
O61 Mo13 O75 87.9(6) . . ?
O61 Mo13 O59 104.6(6) . . ?
O61 Mo13 O58 101.4(6) . . ?
O58 Mo13 Mo14 130.5(3) . . ?
O58 Mo13 O54 73.8(4) . . ?
O58 Mo13 O75 88.2(5) . . ?
Mo13 Mo14 Mo30 172.29(7) . . ?
O56 Mo14 Mo30 127.6(3) . . ?
O56 Mo14 Mo13 48.6(3) . . ?
O56 Mo14 O60 150.0(5) . . ?
O56 Mo14 O57 90.6(5) . . ?
O56 Mo14 O55 72.9(4) . . ?
O60 Mo14 Mo30 41.4(3) . . ?
O60 Mo14 Mo13 137.2(4) . . ?
O60 Mo14 O57 74.2(5) . . ?
O60 Mo14 O55 77.7(4) . . ?
O57 Mo14 Mo30 37.1(4) . . ?
O57 Mo14 Mo13 138.8(4) . . ?
O57 Mo14 O55 71.9(4) . . ?
O59 Mo14 Mo30 131.1(4) . . ?
O59 Mo14 Mo13 48.1(4) . . ?
O59 Mo14 O56 92.7(5) . . ?
O59 Mo14 O60 89.7(5) . . ?
O59 Mo14 O57 152.2(5) . . ?
O59 Mo14 O55 82.8(5) . . ?
O62 Mo14 Mo30 91.0(5) . . ?
O62 Mo14 Mo13 96.5(5) . . ?
O62 Mo14 O56 105.1(6) . . ?
O62 Mo14 O60 103.1(6) . . ?
O62 Mo14 O57 100.6(6) . . ?
O62 Mo14 O59 105.0(6) . . ?
O62 Mo14 O55 172.0(5) . . ?
O55 Mo14 Mo30 84.4(3) . . ?
O55 Mo14 Mo13 87.9(3) . . ?
Mo10 Mo9 Mo26 173.30(7) . . ?
O71 Mo9 Mo10 48.5(3) . . ?
O71 Mo9 Mo26 125.0(4) . . ?
O71 Mo9 O67 155.8(5) . . ?
O71 Mo9 O73 86.2(5) . . ?
O71 Mo9 O68 92.8(5) . . ?
O71 Mo9 O70 89.4(5) . . ?
O67 Mo9 Mo10 141.7(3) . . ?
O67 Mo9 Mo26 44.7(3) . . ?
O67 Mo9 O73 72.7(5) . . ?
O73 Mo9 Mo10 92.9(3) . . ?
O73 Mo9 Mo26 88.0(3) . . ?
O68 Mo9 Mo10 48.7(3) . . ?
O68 Mo9 Mo26 137.8(4) . . ?
O68 Mo9 O67 93.0(5) . . ?
O68 Mo9 O73 75.3(5) . . ?
O68 Mo9 O70 157.3(5) . . ?
O70 Mo9 Mo10 137.9(4) . . ?
O70 Mo9 Mo26 35.7(4) . . ?
O70 Mo9 O67 76.5(5) . . ?
O70 Mo9 O73 82.3(5) . . ?
O65 Mo9 Mo10 94.9(5) . . ?
O65 Mo9 Mo26 85.4(5) . . ?
O65 Mo9 O71 106.7(6) . . ?
O65 Mo9 O67 94.9(6) . . ?
O65 Mo9 O73 167.1(6) . . ?
O65 Mo9 O68 102.4(6) . . ?
O65 Mo9 O70 98.5(6) . . ?
Mo6 Mo25 Mo11 75.68(5) . . ?
O76 Mo25 Mo11 38.2(3) . . ?
O76 Mo25 Mo6 38.6(3) . . ?
O76 Mo25 O67 81.7(5) . . ?
O67 Mo25 Mo11 89.1(3) . . ?
O67 Mo25 Mo6 89.0(3) . . ?
O73 Mo25 Mo11 39.4(3) . . ?
O73 Mo25 Mo6 112.8(3) . . ?
O73 Mo25 O76 74.3(5) . . ?
O73 Mo25 O67 77.2(5) . . ?
O72 Mo25 Mo11 140.3(5) . . ?
O72 Mo25 Mo6 141.8(5) . . ?
O72 Mo25 O76 162.9(6) . . ?
O72 Mo25 O67 81.2(6) . . ?
O72 Mo25 O73 100.9(6) . . ?
O72 Mo25 O88 101.7(6) . . ?
O78 Mo25 Mo11 88.1(5) . . ?
O78 Mo25 Mo6 88.3(5) . . ?
O78 Mo25 O76 94.8(6) . . ?
O78 Mo25 O67 176.5(6) . . ?
O78 Mo25 O73 101.8(6) . . ?
O78 Mo25 O72 102.2(7) . . ?
O78 Mo25 O88 102.1(6) . . ?
O88 Mo25 Mo11 113.6(4) . . ?
O88 Mo25 Mo6 40.2(4) . . ?
O88 Mo25 O76 75.4(5) . . ?
O88 Mo25 O67 77.2(5) . . ?
O88 Mo25 O73 142.5(5) . . ?
Mo20 Mo28 Mo22 75.94(5) . . ?
O31 Mo28 Mo22 38.8(3) . . ?
O31 Mo28 Mo20 38.5(3) . . ?
O31 Mo28 O26 81.9(4) . . ?
O45 Mo28 Mo22 113.4(4) . . ?
O45 Mo28 Mo20 39.7(4) . . ?
O45 Mo28 O31 74.6(5) . . ?
O45 Mo28 O26 77.3(5) . . ?
O26 Mo28 Mo22 90.0(3) . . ?
O26 Mo28 Mo20 89.6(3) . . ?
O29 Mo28 Mo22 39.8(4) . . ?
O29 Mo28 Mo20 113.3(4) . . ?
O29 Mo28 O31 74.7(5) . . ?
O29 Mo28 O45 142.4(5) . . ?
O29 Mo28 O26 77.3(5) . . ?
O33 Mo28 Mo22 86.8(4) . . ?
O33 Mo28 Mo20 87.8(5) . . ?
O33 Mo28 O31 94.5(5) . . ?
O33 Mo28 O45 102.3(6) . . ?
O33 Mo28 O26 176.4(5) . . ?
O33 Mo28 O29 101.3(6) . . ?
O33 Mo28 O28 103.0(6) . . ?
O28 Mo28 Mo22 140.3(4) . . ?
O28 Mo28 Mo20 141.7(4) . . ?
O28 Mo28 O31 162.5(5) . . ?
O28 Mo28 O45 102.0(6) . . ?
O28 Mo28 O26 80.6(5) . . ?
O28 Mo28 O29 100.6(6) . . ?
Mo18 Mo27 Mo24 74.98(5) . . ?
O26 Mo27 Mo24 39.0(3) . . ?
O26 Mo27 Mo18 39.8(3) . . ?
O26 Mo27 O28 69.8(4) . . ?
O40 Mo27 Mo24 110.7(4) . . ?
O40 Mo27 Mo18 36.3(4) . . ?
O40 Mo27 O26 72.9(5) . . ?
O40 Mo27 O24 145.4(6) . . ?
O40 Mo27 O28 82.9(5) . . ?
O24 Mo27 Mo24 37.0(4) . . ?
O24 Mo27 Mo18 111.5(4) . . ?
O24 Mo27 O26 72.8(5) . . ?
O24 Mo27 O28 81.3(5) . . ?
O28 Mo27 Mo24 83.9(3) . . ?
O28 Mo27 Mo18 85.0(3) . . ?
O20 Mo27 Mo24 91.8(5) . . ?
O20 Mo27 Mo18 91.3(5) . . ?
O20 Mo27 O26 105.2(6) . . ?
O20 Mo27 O40 96.2(6) . . ?
O20 Mo27 O24 96.8(6) . . ?
O20 Mo27 O28 175.0(6) . . ?
O23 Mo27 Mo24 139.4(5) . . ?
O23 Mo27 Mo18 139.5(5) . . ?
O23 Mo27 O26 150.1(6) . . ?
O23 Mo27 O40 104.0(7) . . ?
O23 Mo27 O24 103.4(6) . . ?
O23 Mo27 O28 80.3(6) . . ?
O23 Mo27 O20 104.7(7) . . ?
Mo9 Mo26 Mo8 76.10(5) . . ?
O67 Mo26 Mo8 39.5(3) . . ?
O67 Mo26 Mo9 40.2(3) . . ?
O67 Mo26 O72 69.8(5) . . ?
O84 Mo26 Mo8 37.0(4) . . ?
O84 Mo26 Mo9 112.3(4) . . ?
O84 Mo26 O67 73.0(5) . . ?
O84 Mo26 O72 81.6(6) . . ?
O84 Mo26 O70 146.1(5) . . ?
O72 Mo26 Mo8 84.5(3) . . ?
O72 Mo26 Mo9 84.0(3) . . ?
O70 Mo26 Mo8 112.7(4) . . ?
O70 Mo26 Mo9 37.6(4) . . ?
O70 Mo26 O67 74.0(5) . . ?
O70 Mo26 O72 80.0(5) . . ?
O69 Mo26 Mo8 139.2(6) . . ?
O69 Mo26 Mo9 139.6(5) . . ?
O69 Mo26 O67 151.7(7) . . ?
O69 Mo26 O84 102.8(7) . . ?
O69 Mo26 O72 81.9(7) . . ?
O69 Mo26 O70 102.5(6) . . ?
O64 Mo26 Mo8 92.4(5) . . ?
O64 Mo26 Mo9 91.7(6) . . ?
O64 Mo26 O67 105.5(7) . . ?
O64 Mo26 O84 98.1(7) . . ?
O64 Mo26 O72 175.2(6) . . ?
O64 Mo26 O70 97.9(7) . . ?
O64 Mo26 O69 102.8(8) . . ?
Mo1 O14 Mo29 105.8(5) . . ?
Mo1 O14 Mo21 100.5(4) . . ?
Mo21 O14 Mo29 94.4(4) . . ?
Mo23 O14 Mo1 143.0(5) . . ?
Mo23 O14 Mo29 96.4(4) . . ?
Mo23 O14 Mo21 107.0(5) . . ?
Mo13 O56 Mo15 105.1(5) . . ?
Mo13 O56 Mo14 82.4(4) . . ?
Mo14 O56 Mo15 107.5(5) . . ?
Mo5 O12 Mo4 103.2(4) . . ?
Mo2 O12 Mo5 100.7(4) . . ?
Mo2 O12 Mo4 104.8(4) . . ?
Mo2 O12 Mo7 140.4(5) . . ?
Mo7 O12 Mo5 104.1(4) . . ?
Mo7 O12 Mo4 99.0(4) . . ?
Mo15 O51 Mo12 105.7(5) . . ?
Mo15 O51 H51 111.2 . . ?
Mo12 O51 H51 111.4 . . ?
Mo15 O54 Mo12 101.5(4) . . ?
Mo15 O54 Mo10 138.6(6) . . ?
Mo15 O54 Mo13 105.6(5) . . ?
Mo12 O54 Mo13 103.8(4) . . ?
Mo10 O54 Mo12 104.6(5) . . ?
Mo10 O54 Mo13 98.7(4) . . ?
Mo11 O77 Mo12 83.6(5) . . ?
Mo11 O77 Na1 97.1(5) . . ?
Mo11 O77 Na5 121.9(6) . 2_666 ?
Mo12 O77 Na1 134.2(6) . . ?
Mo12 O77 Na5 119.3(6) . 2_666 ?
Na1 O77 Na5 99.1(5) . 2_666 ?
Mo5 O15 H15 111.8 . . ?
Mo2 O15 Mo5 104.5(5) . . ?
Mo2 O15 H15 111.8 . . ?
Mo22 O31 Mo28 98.2(5) . . ?
Mo20 O31 Mo22 154.1(7) . . ?
Mo20 O31 Mo28 98.5(5) . . ?
Mo29 O10 Mo1 106.9(5) . . ?
Mo29 O10 Mo3 103.5(5) . . ?
Mo3 O10 Mo1 105.9(4) . . ?
Mo11 O76 Mo25 99.3(5) . . ?
Mo6 O76 Mo11 154.9(7) . . ?
Mo6 O76 Mo25 98.3(5) . . ?
Mo1 O17 Mo21 107.6(5) . . ?
Mo1 O17 H17 117.8 . . ?
Mo1 O17 Na5 104.4(5) . . ?
Mo21 O17 H17 102.7 . . ?
Mo21 O17 Na5 119.1(6) . . ?
Na5 O17 H17 106.0 . . ?
Mo21 O32 Na2 135.1(6) . . ?
Mo22 O32 Mo21 82.3(5) . . ?
Mo22 O32 Na2 99.1(5) . . ?
Mo2 O16 Mo1 83.5(4) . . ?
Mo22 O27 Na2 88.9(4) . . ?
Mo23 O27 Mo22 105.8(5) . . ?
Mo23 O27 Mo24 82.5(5) . . ?
Mo23 O27 Na2 136.2(6) . . ?
Mo24 O27 Mo22 107.5(5) . . ?
Mo24 O27 Na2 132.8(6) . . ?
Mo4 O9 Mo2 105.3(5) . . ?
Mo3 O9 Mo2 106.4(5) . . ?
Mo3 O9 Mo4 82.0(4) . . ?
Mo30 O60 H60 113.0 . . ?
Mo14 O60 Mo30 99.7(5) . . ?
Mo14 O60 H60 112.9 . . ?
Mo16 O41 Mo19 101.5(5) . . ?
Mo16 O41 Mo30 105.5(5) . . ?
Mo19 O41 Mo30 93.7(4) . . ?
Mo17 O41 Mo16 144.0(6) . . ?
Mo17 O41 Mo19 105.8(5) . . ?
Mo17 O41 Mo30 95.8(4) . . ?
Mo20 O42 Na2 89.1(4) . . ?
Mo17 O42 Mo20 105.7(5) . . ?
Mo17 O42 Mo18 82.4(4) . . ?
Mo17 O42 Na2 136.1(6) . . ?
Mo18 O42 Mo20 106.6(5) . . ?
Mo18 O42 Na2 133.4(6) . . ?
Mo5 O87 Mo7 102.6(5) . . ?
Mo5 O87 Mo6 81.2(5) . . ?
Mo6 O87 Mo7 104.7(5) . . ?
Mo20 O45 Mo18 104.9(5) . . ?
Mo28 O45 Mo20 103.4(5) . . ?
Mo28 O45 Mo18 104.9(5) . . ?
Mo12 O75 H75 109.3 . . ?
Mo13 O75 Mo12 113.3(6) . . ?
Mo13 O75 H75 109.8 . . ?
Mo24 O26 Mo18 144.7(6) . . ?
Mo24 O26 Mo28 105.8(5) . . ?
Mo24 O26 Mo27 96.7(5) . . ?
Mo18 O26 Mo28 105.1(5) . . ?
Mo18 O26 Mo27 95.7(5) . . ?
Mo28 O26 Mo27 97.7(4) . . ?
Mo3 O5 Mo4 85.0(5) . . ?
Mo1 O13 Mo3 106.3(4) . . ?
Mo2 O13 Mo1 81.6(4) . . ?
Mo2 O13 Mo3 104.3(4) . . ?
Mo30 O57 Mo16 108.2(6) . . ?
Mo30 O57 Mo14 104.0(5) . . ?
Mo14 O57 Mo16 106.7(5) . . ?
Mo29 O6 H6 112.8 . . ?
Mo3 O6 Mo29 101.1(5) . . ?
Mo3 O6 H6 112.8 . . ?
Mo21 O30 Mo23 102.0(5) . . ?
Mo22 O30 Mo21 81.6(4) . . ?
Mo22 O30 Mo23 105.0(5) . . ?
Mo5 O8 Mo4 112.4(5) . . ?
Mo5 O8 H8 109.4 . . ?
Mo4 O8 H8 110.3 . . ?
Mo16 O53 Mo19 108.6(6) . . ?
Mo16 O53 H53 110.8 . . ?
Mo19 O53 H53 111.0 . . ?
Mo29 O7 Mo23 109.3(5) . . ?
Mo7 O85 Mo6 104.6(5) . . ?
Mo7 O85 Mo8 81.8(4) . . ?
Mo7 O85 Na1 137.7(5) . . ?
Mo6 O85 Na1 89.8(4) . . ?
Mo8 O85 Mo6 107.6(5) . . ?
Mo8 O85 Na1 131.9(5) . . ?
Mo9 O71 Mo10 83.4(5) . . ?
Mo20 O46 Na2 97.7(5) . . ?
Mo19 O46 Mo20 83.0(5) . . ?
Mo19 O46 Na2 136.7(6) . . ?
Mo5 O86 Na1 138.6(6) . . ?
Mo5 O86 Na5 121.7(5) . 2_666 ?
Mo6 O86 Mo5 82.8(5) . . ?
Mo6 O86 Na1 98.8(5) . . ?
Mo6 O86 Na5 117.5(6) . 2_666 ?
Na1 O86 Na5 94.4(5) . 2_666 ?
Mo8 O67 Mo9 146.3(7) . . ?
Mo8 O67 Mo25 105.4(6) . . ?
Mo8 O67 Mo26 95.9(5) . . ?
Mo9 O67 Mo25 104.4(5) . . ?
Mo9 O67 Mo26 95.0(5) . . ?
Mo26 O67 Mo25 98.5(5) . . ?
Mo11 O74 Mo12 82.8(4) . . ?
Mo11 O74 Mo10 105.8(5) . . ?
Mo12 O74 Mo10 104.0(5) . . ?
Mo15 O52 Mo16 83.4(5) . . ?
Mo30 O43 Mo19 113.3(6) . . ?
Mo4 O4 Mo7 106.0(5) . . ?
Mo4 O4 H4 111.4 . . ?
Mo7 O4 H4 111.4 . . ?
Mo11 O73 Mo9 104.5(5) . . ?
Mo25 O73 Mo11 104.2(5) . . ?
Mo25 O73 Mo9 105.2(5) . . ?
Mo11 O68 Na1 89.4(4) . . ?
Mo10 O68 Mo11 104.3(5) . . ?
Mo10 O68 Mo9 81.8(4) . . ?
Mo10 O68 Na1 139.4(6) . . ?
Mo9 O68 Mo11 106.4(5) . . ?
Mo9 O68 Na1 131.2(6) . . ?
Mo30 O38 Mo17 108.9(6) . . ?
Mo29 O11 Mo21 115.0(6) . . ?
Mo29 O11 Na8 140.6(7) . 2_666 ?
Mo21 O11 Na8 100.1(6) . 2_666 ?
Mo1 O19 Na2 142.1(6) . . ?
Mo23 O25 Mo24 82.6(4) . . ?
Mo2 O18 Na1 144.4(7) . . ?
Mo18 O40 Na10 127.9(8) . . ?
Mo27 O40 Mo18 109.6(6) . . ?
Mo27 O40 Na10 118.1(8) . . ?
Mo14 O59 Mo13 84.8(5) . . ?
Mo22 O29 Mo24 105.6(5) . . ?
Mo28 O29 Mo22 103.5(5) . . ?
Mo28 O29 Mo24 104.4(5) . . ?
Mo27 O24 Mo24 108.3(6) . . ?
Mo21 O35 Na7 164.6(8) . . ?
Mo21 O35 Na8 104.8(6) . 2_666 ?
Na7 O35 Na8 86.5(6) . 2_666 ?
Mo26 O84 Mo8 108.2(6) . . ?
Mo7 O83 Mo8 82.8(5) . . ?
Mo12 O80 Na8 155.8(8) . . ?
Mo18 O39 Mo17 83.1(5) . . ?
Mo11 O79 Na7 168.2(9) . 2_666 ?
Mo20 O44 Mo17 103.7(5) . . ?
Mo19 O44 Mo20 81.2(4) . . ?
Mo19 O44 Mo17 102.4(6) . . ?
Mo25 O72 Mo26 110.4(7) . . ?
Mo15 O49 Na1 142.0(6) . . ?
Mo28 O28 Mo27 111.8(6) . . ?
Mo28 O28 Na4 140.5(8) . . ?
Mo27 O28 Na4 107.6(6) . . ?
Mo26 O70 Mo9 106.8(6) . . ?
Mo25 O78 Na3 171.0(9) . . ?
Mo22 O34 Na6 174.6(10) . . ?
Mo16 O50 Na2 144.4(7) . . ?
Mo27 O23 Na4 110.9(7) . . ?
Mo16 O55 Mo14 104.3(5) . . ?
Mo15 O55 Mo16 81.9(4) . . ?
Mo15 O55 Mo14 104.3(5) . . ?
Mo10 O58 Mo13 105.8(5) . . ?
Mo10 O58 H58 111.5 . . ?
Mo13 O58 H58 111.7 . . ?
O77 Na1 Na5 41.0(3) . 2_666 ?
O77 Na1 H91A 155.7 . . ?
O77 Na1 H91B 124.9 . . ?
O85 Na1 O77 123.8(5) . . ?
O85 Na1 O86 65.4(4) . . ?
O85 Na1 O18 88.5(4) . . ?
O85 Na1 O49 162.6(5) . . ?
O85 Na1 Na5 109.5(4) . 2_666 ?
O85 Na1 H91A 61.6 . . ?
O85 Na1 H91B 77.7 . . ?
O86 Na1 O77 80.3(4) . . ?
O86 Na1 Na5 46.3(3) . 2_666 ?
O86 Na1 H91A 119.5 . . ?
O86 Na1 H91B 143.1 . . ?
O68 Na1 O77 66.5(4) . . ?
O68 Na1 O85 98.2(4) . . ?
O68 Na1 O86 125.3(5) . . ?
O68 Na1 O18 163.9(5) . . ?
O68 Na1 O49 87.8(4) . . ?
O68 Na1 Na5 106.3(4) . 2_666 ?
O68 Na1 H91A 89.6 . . ?
O68 Na1 H91B 60.1 . . ?
O18 Na1 O77 121.4(5) . . ?
O18 Na1 O86 70.8(4) . . ?
O18 Na1 O49 81.8(4) . . ?
O18 Na1 Na5 85.0(4) . 2_666 ?
O18 Na1 H91A 80.6 . . ?
O18 Na1 H91B 107.6 . . ?
O49 Na1 O77 73.6(4) . . ?
O49 Na1 O86 123.7(5) . . ?
O49 Na1 Na5 84.2(4) . 2_666 ?
O49 Na1 H91A 102.3 . . ?
O49 Na1 H91B 91.4 . . ?
Na5 Na1 H91A 163.2 2_666 . ?
Na5 Na1 H91B 165.9 2_666 . ?
O91 Na1 O77 139.5(5) . . ?
O91 Na1 O85 79.5(5) . . ?
O91 Na1 O86 138.9(5) . . ?
O91 Na1 O68 78.6(5) . . ?
O91 Na1 O18 88.3(5) . . ?
O91 Na1 O49 85.8(5) . . ?
O91 Na1 Na5 168.7(5) . 2_666 ?
O91 Na1 H91A 19.5 . . ?
O91 Na1 H91B 19.5 . . ?
H91A Na1 H91B 30.9 . . ?
O32 Na2 O46 80.6(4) . . ?
O32 Na2 H92A 121.5 . . ?
O32 Na2 H92B 150.4 . . ?
O27 Na2 O32 67.0(4) . . ?
O27 Na2 O42 95.6(4) . . ?
O27 Na2 O46 124.4(5) . . ?
O27 Na2 O19 88.5(4) . . ?
O27 Na2 O50 163.7(5) . . ?
O27 Na2 H92A 58.3 . . ?
O27 Na2 H92B 83.4 . . ?
O42 Na2 O32 123.7(5) . . ?
O42 Na2 O46 66.0(4) . . ?
O42 Na2 O19 162.6(5) . . ?
O42 Na2 H92A 82.3 . . ?
O42 Na2 H92B 57.4 . . ?
O46 Na2 H92A 148.2 . . ?
O46 Na2 H92B 119.0 . . ?
O19 Na2 O32 73.5(4) . . ?
O19 Na2 O46 124.7(5) . . ?
O19 Na2 H92A 85.6 . . ?
O19 Na2 H92B 106.6 . . ?
O50 Na2 O32 123.1(5) . . ?
O50 Na2 O42 88.5(4) . . ?
O50 Na2 O46 71.6(4) . . ?
O50 Na2 O19 83.1(4) . . ?
O50 Na2 H92A 106.9 . . ?
O50 Na2 H92B 85.6 . . ?
O92 Na2 O32 139.6(5) . . ?
O92 Na2 O27 78.0(5) . . ?
O92 Na2 O42 78.0(5) . . ?
O92 Na2 O46 138.2(5) . . ?
O92 Na2 O19 86.4(5) . . ?
O92 Na2 O50 87.5(5) . . ?
O92 Na2 H92A 19.7 . . ?
O92 Na2 H92B 20.7 . . ?
H92A Na2 H92B 32.0 . . ?
O78 Na3 Na6 143.3(5) . 2_666 ?
O78 Na3 Na7 97.1(5) . 2_666 ?
O78 Na3 O93 171.8(7) . 2_666 ?
O78 Na3 O102 93.6(6) . 2_666 ?
O78 Na3 H10D 94.8(9) . 2_666 ?
Na6 Na3 H10D 48.6(9) 2_666 2_666 ?
Na7 Na3 Na6 56.8(4) 2_666 2_666 ?
Na7 Na3 H10D 44.3(9) 2_666 2_666 ?
O93 Na3 Na6 31.5(5) 2_666 2_666 ?
O93 Na3 Na7 82.6(5) 2_666 2_666 ?
O93 Na3 O102 80.5(7) 2_666 2_666 ?
O93 Na3 H10D 79.3(10) 2_666 2_666 ?
O98 Na3 O78 90.9(7) . . ?
O98 Na3 Na6 89.5(5) . 2_666 ?
O98 Na3 Na7 50.0(6) . 2_666 ?
O98 Na3 O93 95.0(7) . 2_666 ?
O98 Na3 O102 93.1(8) . 2_666 ?
O98 Na3 H10D 94.2(11) . 2_666 ?
O102 Na3 Na6 49.7(6) 2_666 2_666 ?
O102 Na3 Na7 43.3(6) 2_666 2_666 ?
O102 Na3 H10D 1.6(4) 2_666 2_666 ?
O103 Na3 O78 89.9(7) 1_554 . ?
O103 Na3 Na6 89.1(6) 1_554 2_666 ?
O103 Na3 Na7 128.8(7) 1_554 2_666 ?
O103 Na3 O93 84.0(7) 1_554 2_666 ?
O103 Na3 O98 178.6(8) 1_554 . ?
O103 Na3 O102 85.7(8) 1_554 2_666 ?
O103 Na3 H10D 84.6(11) 1_554 2_666 ?
O103 Na3 O104 97.8(8) 1_554 . ?
O104 Na3 O78 84.9(7) . . ?
O104 Na3 Na6 131.6(7) . 2_666 ?
O104 Na3 Na7 133.3(8) . 2_666 ?
O104 Na3 O93 101.4(7) . 2_666 ?
O104 Na3 O98 83.4(8) . . ?
O104 Na3 O102 176.1(10) . 2_666 ?
O104 Na3 H10D 177.5(13) . 2_666 ?
O28 Na4 O23 61.0(5) . . ?
O28 Na4 O106 144.4(10) . . ?
O106 Na4 O23 154.4(9) . . ?
O112 Na4 O28 88.4(8) 2_667 . ?
O112 Na4 O23 105.1(10) 2_667 . ?
O112 Na4 O106 78.7(11) 2_667 . ?
O122 Na4 O28 131.4(12) . . ?
O122 Na4 O23 73.9(12) . . ?
O122 Na4 O106 81.2(13) . . ?
O122 Na4 O112 86.5(13) . 2_667 ?
O124 Na4 O28 86.0(10) 2_667 . ?
O124 Na4 O23 106.9(11) 2_667 . ?
O124 Na4 O106 83.0(13) 2_667 . ?
O124 Na4 O112 139.5(14) 2_667 2_667 ?
O124 Na4 O122 126.0(14) 2_667 . ?
O77 Na5 O86 73.1(5) 2_666 2_666 ?
O77 Na5 Na1 39.9(3) 2_666 2_666 ?
O77 Na5 O96 118.7(6) 2_666 . ?
O17 Na5 O77 91.5(5) . 2_666 ?
O17 Na5 O86 163.8(6) . 2_666 ?
O17 Na5 Na1 128.2(5) . 2_666 ?
O17 Na5 O96 100.9(7) . . ?
O86 Na5 Na1 39.3(3) 2_666 2_666 ?
O96 Na5 O86 82.8(6) . 2_666 ?
O96 Na5 Na1 116.5(5) . 2_666 ?
O34 Na6 Na3 116.7(9) . 2_666 ?
O34 Na6 H10C 71.8 . . ?
O34 Na6 O108 123.0(9) . . ?
O34 Na6 O107 83.3(7) . . ?
Na3 Na6 H10C 47.0 2_666 . ?
O93 Na6 O34 148.5(13) . . ?
O93 Na6 Na3 33.0(6) . 2_666 ?
O93 Na6 H10C 76.8 . . ?
O93 Na6 O108 86.4(8) . . ?
O93 Na6 O107 121.9(10) . . ?
O97 Na6 O34 86.0(7) . . ?
O97 Na6 Na3 76.8(7) . 2_666 ?
O97 Na6 O93 91.0(8) . . ?
O97 Na6 O95 136.7(13) . . ?
O97 Na6 H10C 86.3 . . ?
O97 Na6 O108 76.9(7) . . ?
O97 Na6 O107 127.8(10) . . ?
O95 Na6 O34 80.7(7) . . ?
O95 Na6 Na3 73.0(7) . 2_666 ?
O95 Na6 O93 80.2(7) . . ?
O95 Na6 H10C 50.4 . . ?
O95 Na6 O108 143.4(10) . . ?
O95 Na6 O107 91.4(8) . . ?
O108 Na6 Na3 111.5(6) . 2_666 ?
O108 Na6 H10C 156.1 . . ?
O107 Na6 Na3 151.1(7) . 2_666 ?
O107 Na6 H10C 136.4 . . ?
O107 Na6 O108 67.2(9) . . ?
Na1 O91 H91A 94.2 . . ?
Na1 O91 H91B 94.7 . . ?
H91A O91 H91B 105.0 . . ?
O35 Na7 O79 99.9(7) . 2_666 ?
O35 Na7 Na3 142.4(7) . 2_666 ?
O35 Na7 Na8 49.2(5) . 2_666 ?
O35 Na7 O98 171.4(9) . 2_666 ?
O35 Na7 H98A 153.0(11) . 2_666 ?
O35 Na7 H10D 115.8 . . ?
O79 Na7 Na3 79.4(6) 2_666 2_666 ?
O79 Na7 Na8 90.6(6) 2_666 2_666 ?
O79 Na7 O98 80.7(7) 2_666 2_666 ?
O79 Na7 H98A 71.1(8) 2_666 2_666 ?
O79 Na7 H10D 79.4 2_666 . ?
Na3 Na7 Na8 165.7(6) 2_666 2_666 ?
Na3 Na7 H98A 62.7(8) 2_666 2_666 ?
Na3 Na7 H10D 26.6 2_666 . ?
Na8 Na7 H98A 104.5(9) 2_666 2_666 ?
Na8 Na7 H10D 160.6 2_666 . ?
O97 Na7 O35 79.3(7) . . ?
O97 Na7 O79 178.8(10) . 2_666 ?
O97 Na7 Na3 100.7(7) . 2_666 ?
O97 Na7 Na8 89.5(8) . 2_666 ?
O97 Na7 O98 100.2(9) . 2_666 ?
O97 Na7 H98A 110.0(11) . 2_666 ?
O97 Na7 O101 94.5(9) . 2_666 ?
O97 Na7 O102 99.1(9) . . ?
O97 Na7 H10D 100.1 . . ?
O98 Na7 Na3 46.3(6) 2_666 2_666 ?
O98 Na7 Na8 122.3(7) 2_666 2_666 ?
O98 Na7 H98A 19.5(3) 2_666 2_666 ?
O98 Na7 H10D 72.8 2_666 . ?
O101 Na7 O35 90.1(8) 2_666 . ?
O101 Na7 O79 86.4(7) 2_666 2_666 ?
O101 Na7 Na3 127.1(8) 2_666 2_666 ?
O101 Na7 Na8 41.1(6) 2_666 2_666 ?
O101 Na7 O98 81.3(8) 2_666 2_666 ?
O101 Na7 H98A 64.5(9) 2_666 2_666 ?
O101 Na7 H10D 152.1 2_666 . ?
O102 Na7 O35 91.8(8) . . ?
O102 Na7 O79 80.0(8) . 2_666 ?
O102 Na7 Na3 50.7(6) . 2_666 ?
O102 Na7 Na8 137.9(9) . 2_666 ?
O102 Na7 O98 96.8(9) . 2_666 ?
O102 Na7 H98A 110.8(11) . 2_666 ?
O102 Na7 O101 166.4(10) . 2_666 ?
O102 Na7 H10D 24.1 . . ?
H10D Na7 H98A 88.1 . 2_666 ?
Na2 O92 H92A 89.3 . . ?
Na2 O92 H92B 76.7 . . ?
H92A O92 H92B 105.0 . . ?
O11 Na8 Mo21 37.0(4) 2_666 2_666 ?
O11 Na8 O35 63.8(5) 2_666 2_666 ?
O11 Na8 O80 94.6(6) 2_666 . ?
O11 Na8 Na7 108.0(6) 2_666 2_666 ?
O35 Na8 Mo21 28.2(3) 2_666 2_666 ?
O35 Na8 Na7 44.3(4) 2_666 2_666 ?
O80 Na8 Mo21 78.9(5) . 2_666 ?
O80 Na8 O35 79.7(6) . 2_666 ?
O80 Na8 Na7 78.3(6) . 2_666 ?
Na7 Na8 Mo21 72.2(4) 2_666 2_666 ?
O101 Na8 Mo21 115.7(7) . 2_666 ?
O101 Na8 O11 150.3(9) . 2_666 ?
O101 Na8 O35 87.7(7) . 2_666 ?
O101 Na8 O80 87.7(7) . . ?
O101 Na8 Na7 43.5(6) . 2_666 ?
O101 Na8 O105 102.9(9) . . ?
O101 Na8 O133 93.7(12) . . ?
O105 Na8 Mo21 96.3(7) . 2_666 ?
O105 Na8 O11 76.3(7) . 2_666 ?
O105 Na8 O35 100.7(8) . 2_666 ?
O105 Na8 O80 169.4(9) . . ?
O105 Na8 Na7 109.5(8) . 2_666 ?
O133 Na8 Mo21 146.3(12) . 2_666 ?
O133 Na8 O11 115.9(13) . 2_666 ?
O133 Na8 O35 166.2(13) . 2_666 ?
O133 Na8 O80 86.7(12) . . ?
O133 Na8 Na7 134.4(12) . 2_666 ?
O133 Na8 O105 92.4(13) . . ?
Na3 O93 H93A 108.1 2_666 . ?
Na3 O93 H93B 107.8 2_666 . ?
Na6 O93 Na3 115.5(9) . 2_666 ?
Na6 O93 H93A 109.0 . . ?
Na6 O93 H93B 109.1 . . ?
H93A O93 H93B 107.1 . . ?
H94A O94 H94B 104.5 . . ?
Na6 O97 H97A 111.3 . . ?
Na6 O97 H97B 111.6 . . ?
Na7 O97 Na6 104.5(11) . . ?
Na7 O97 H97A 110.6 . . ?
Na7 O97 H97B 110.4 . . ?
H97A O97 H97B 108.5 . . ?
H10Q O100 H10R 104.7 . . ?
Na3 O98 Na7 83.7(7) . 2_666 ?
Na3 O98 H98A 114.2 . . ?
Na3 O98 H98B 114.0 . . ?
Na7 O98 H98A 38.8 2_666 . ?
Na7 O98 H98B 106.5 2_666 . ?
H98A O98 H98B 111.6 . . ?
H99A O99 H99B 102.9 . . ?
Na6 O95 H95A 109.7 . . ?
Na6 O95 H95B 111.0 . . ?
H95A O95 H95B 104.5 . . ?
Na5 O96 H96A 109.4 . . ?
Na5 O96 H96B 109.4 . . ?
H96A O96 H96B 104.5 . . ?
Na7 O101 H10A 112.9 2_666 . ?
Na7 O101 H10B 112.5 2_666 . ?
Na8 O101 Na7 95.4(9) . 2_666 ?
Na8 O101 H10A 112.8 . . ?
Na8 O101 H10B 112.4 . . ?
H10A O101 H10B 110.2 . . ?
Na3 O102 H10C 113.8 2_666 . ?
Na3 O102 H10D 2.5 2_666 . ?
Na7 O102 Na3 85.9(9) . 2_666 ?
Na7 O102 H10C 113.9 . . ?
Na7 O102 H10D 87.4 . . ?
H10C O102 H10D 111.3 . . ?
Na3 O103 H10E 109.4 1_556 . ?
Na3 O103 H10F 109.6 1_556 . ?
Na3 O103 Na10 113.7(10) 1_556 . ?
H10E O103 H10F 104.5 . . ?
Na10 O103 H10E 109.6 . . ?
Na10 O103 H10F 109.6 . . ?
Na3 O104 H10G 103.9 . . ?
Na3 O104 H10H 103.2 . . ?
H10G O104 H10H 104.1 . . ?
Na8 O105 H10I 105.0 . . ?
Na8 O105 H10J 104.8 . . ?
H10I O105 H10J 105.3 . . ?
Na6 O108 H10K 108.1 . . ?
Na6 O108 H10L 109.8 . . ?
H10K O108 H10L 104.6 . . ?
Na6 O107 H10M 108.2 . . ?
Na6 O107 H10N 109.8 . . ?
H10M O107 H10N 104.5 . . ?
Na4 O106 H10O 109.2 . . ?
Na4 O106 H10P 109.1 . . ?
H10O O106 H10P 104.5 . . ?
O40 Na10 O103 91.5(8) . . ?
O40 Na10 O113 107.4(11) . . ?
O103 Na10 O113 109.1(11) . . ?
H11C O111 H11D 105.1 . . ?
H10S O109 H10T 104.6 . . ?
Na4 O112 H11E 107.3 2_667 . ?
Na4 O112 H11F 107.1 2_667 . ?
H11E O112 H11F 104.5 . . ?
H11G O116 H11H 106.1 . . ?
H11I O118 H11J 103.8 . . ?
H11K O114 H11L 109.5 . . ?
H11M O115 H11N 103.5 . . ?
Na10 O113 H11A 84.4 . . ?
Na10 O113 H11B 84.3 . . ?
H11A O113 H11B 105.3 . . ?
H11O O110 H11P 104.5 . . ?
H11Q O119 H11R 104.4 . . ?
H12C O120 H12D 103.7 . . ?
H12E O121 H12F 104.5 . . ?
H12E O121 H12B 84.8 . . ?
H12F O121 H12B 112.0 . . ?
H12G O126 H12H 104.5 . . ?
H12I O123 H12J 104.5 . . ?
H12K O127 H12L 104.4 . . ?
H12M O125 H12N 104.6 . . ?
Na4 O122 H12A 112.5 . . ?
Na4 O122 H12B 112.7 . . ?
H12A O122 H12B 104.4 . . ?
H12O O129 H12P 105.1 . . ?
H12Q O128 H12R 105.6 . . ?
H13C O132 H13D 110.7 . . ?
Na8 O133 H13A 122.0 . . ?
Na8 O133 H13B 121.1 . . ?
H13A O133 H13B 104.0 . . ?
H13E O131 H13F 104.5 . . ?
H13G O130 H13H 98.5 . . ?
H13I O134 H13J 104.5 . . ?
H13K O135 H13L 109.5 . . ?
H13M O136 H13N 105.6 . . ?
H13O O137 H13P 104.5 . . ?
H13Q O139 H13R 104.5 . . ?
H14A O140 H14B 104.5 . . ?
H14C O141 H14D 104.5 . . ?
H14E O142 H14F 109.4 . . ?
H14G O143 H14H 103.2 . . ?
Mo6 O88 Mo8 104.1(5) . . ?
Mo25 O88 Mo6 103.2(6) . . ?
Mo25 O88 Mo8 105.0(5) . . ?
H11S O117 H11T 104.5 . . ?
Na4 O124 H12S 109.6 2_667 . ?
Na4 O124 H12T 109.1 2_667 . ?
H12S O124 H12T 104.5 . . ?

loop_
_geom_bond_atom_site_label_1
_geom_bond_atom_site_label_2
_geom_bond_distance
_geom_bond_site_symmetry_2
_geom_bond_publ_flag
Mo1 Mo2 2.589(2) . ?
Mo1 O14 2.085(11) . ?
Mo1 O10 2.360(11) . ?
Mo1 O17 2.050(11) . ?
Mo1 O16 1.951(11) . ?
Mo1 O13 1.988(11) . ?
Mo1 O19 1.693(11) . ?
Mo5 Mo6 2.5672(19) . ?
Mo5 O12 2.208(11) . ?
Mo5 O15 2.106(11) . ?
Mo5 O87 1.968(11) . ?
Mo5 O8 2.103(11) . ?
Mo5 O86 1.942(11) . ?
Mo5 O89 1.707(12) . ?
Mo2 O12 2.089(11) . ?
Mo2 O15 2.081(11) . ?
Mo2 O16 1.938(11) . ?
Mo2 O9 2.337(11) . ?
Mo2 O13 1.975(11) . ?
Mo2 O18 1.682(11) . ?
Mo29 Mo3 3.153(2) . ?
Mo29 O14 2.281(11) . ?
Mo29 O10 1.965(11) . ?
Mo29 O6 2.116(11) . ?
Mo29 O7 1.886(12) . ?
Mo29 O11 1.808(12) . ?
Mo29 O3 1.692(12) . ?
Mo21 Mo22 2.570(2) . ?
Mo21 O14 2.228(11) . ?
Mo21 O17 2.060(12) . ?
Mo21 O32 1.964(12) . ?
Mo21 O30 1.975(11) . ?
Mo21 O11 2.108(12) . ?
Mo21 O35 1.686(11) . ?
Mo21 Na8 3.450(14) 2_666 ?
Mo16 Mo15 2.599(2) . ?
Mo16 O41 2.091(12) . ?
Mo16 O57 2.331(12) . ?
Mo16 O53 2.057(12) . ?
Mo16 O52 1.960(13) . ?
Mo16 O50 1.670(12) . ?
Mo16 O55 1.985(11) . ?
Mo22 Mo28 3.142(2) . ?
Mo22 O31 1.989(12) . ?
Mo22 O32 1.941(12) . ?
Mo22 O27 2.420(12) . ?
Mo22 O30 1.956(12) . ?
Mo22 O29 2.069(12) . ?
Mo22 O34 1.691(12) . ?
Mo4 Mo3 2.610(2) . ?
Mo4 O12 2.260(11) . ?
Mo4 O9 1.989(12) . ?
Mo4 O5 1.936(12) . ?
Mo4 O8 2.111(12) . ?
Mo4 O4 2.060(12) . ?
Mo4 O1 1.669(11) . ?
Mo7 Mo8 2.587(2) . ?
Mo7 O12 2.098(11) . ?
Mo7 O87 2.372(12) . ?
Mo7 O85 1.968(11) . ?
Mo7 O4 2.090(12) . ?
Mo7 O83 1.955(12) . ?
Mo7 O81 1.679(13) . ?
Mo3 O10 2.049(11) . ?
Mo3 O9 1.988(12) . ?
Mo3 O5 1.927(12) . ?
Mo3 O13 2.405(10) . ?
Mo3 O6 1.966(12) . ?
Mo3 O2 1.679(11) . ?
Mo23 Mo24 2.592(2) . ?
Mo23 O14 2.047(11) . ?
Mo23 O27 1.950(12) . ?
Mo23 O30 2.434(11) . ?
Mo23 O7 2.072(11) . ?
Mo23 O25 1.950(11) . ?
Mo23 O22 1.667(12) . ?
Mo24 Mo27 3.218(2) . ?
Mo24 O27 1.981(12) . ?
Mo24 O26 2.040(12) . ?
Mo24 O21 1.668(12) . ?
Mo24 O25 1.977(11) . ?
Mo24 O29 2.392(12) . ?
Mo24 O24 2.041(13) . ?
Mo15 O56 2.357(12) . ?
Mo15 O51 2.079(12) . ?
Mo15 O54 2.076(11) . ?
Mo15 O52 1.946(12) . ?
Mo15 O49 1.685(12) . ?
Mo15 O55 1.979(11) . ?
Mo11 Mo12 2.588(2) . ?
Mo11 Mo25 3.164(2) . ?
Mo11 O77 1.923(12) . ?
Mo11 O76 1.984(12) . ?
Mo11 O74 1.951(12) . ?
Mo11 O73 2.073(12) . ?
Mo11 O68 2.393(13) . ?
Mo11 O79 1.683(13) . ?
Mo20 Mo19 2.575(2) . ?
Mo20 Mo28 3.141(2) . ?
Mo20 O31 1.978(11) . ?
Mo20 O42 2.403(12) . ?
Mo20 O45 2.062(12) . ?
Mo20 O46 1.949(13) . ?
Mo20 O44 2.002(12) . ?
Mo20 O48 1.674(12) . ?
Mo12 O51 2.090(12) . ?
Mo12 O54 2.213(11) . ?
Mo12 O77 1.962(12) . ?
Mo12 O75 2.125(12) . ?
Mo12 O74 1.961(11) . ?
Mo12 O80 1.694(12) . ?
Mo19 O41 2.230(12) . ?
Mo19 O53 2.066(13) . ?
Mo19 O46 1.938(12) . ?
Mo19 O43 2.131(12) . ?
Mo19 O44 1.952(12) . ?
Mo19 O47 1.697(13) . ?
Mo17 Mo18 2.600(2) . ?
Mo17 O41 2.064(11) . ?
Mo17 O42 1.968(11) . ?
Mo17 O38 2.082(12) . ?
Mo17 O39 1.963(13) . ?
Mo17 O44 2.428(13) . ?
Mo17 O36 1.680(13) . ?
Mo6 Mo25 3.131(2) . ?
Mo6 O76 1.973(12) . ?
Mo6 O87 1.978(12) . ?
Mo6 O85 2.383(11) . ?
Mo6 O86 1.941(12) . ?
Mo6 O90 1.671(13) . ?
Mo6 O88 2.076(12) . ?
Mo30 Mo14 3.156(2) . ?
Mo30 O60 2.116(12) . ?
Mo30 O41 2.283(11) . ?
Mo30 O57 1.961(14) . ?
Mo30 O43 1.803(12) . ?
Mo30 O38 1.884(13) . ?
Mo30 O63 1.688(13) . ?
Mo10 Mo9 2.584(2) . ?
Mo10 O54 2.104(11) . ?
Mo10 O71 1.949(12) . ?
Mo10 O74 2.363(12) . ?
Mo10 O68 1.961(12) . ?
Mo10 O66 1.670(13) . ?
Mo10 O58 2.068(12) . ?
Mo8 Mo26 3.190(2) . ?
Mo8 O85 1.981(11) . ?
Mo8 O67 2.041(13) . ?
Mo8 O82 1.697(14) . ?
Mo8 O84 2.020(12) . ?
Mo8 O83 1.957(13) . ?
Mo8 O88 2.394(13) . ?
Mo18 Mo27 3.208(2) . ?
Mo18 O42 1.981(11) . ?
Mo18 O45 2.375(12) . ?
Mo18 O26 2.064(12) . ?
Mo18 O37 1.682(13) . ?
Mo18 O40 2.016(15) . ?
Mo18 O39 1.956(14) . ?
Mo13 Mo14 2.609(2) . ?
Mo13 O56 1.974(11) . ?
Mo13 O54 2.250(11) . ?
Mo13 O75 2.081(12) . ?
Mo13 O59 1.952(13) . ?
Mo13 O61 1.686(12) . ?
Mo13 O58 2.075(12) . ?
Mo14 O56 1.986(12) . ?
Mo14 O60 2.011(14) . ?
Mo14 O57 2.044(12) . ?
Mo14 O59 1.920(12) . ?
Mo14 O62 1.678(12) . ?
Mo14 O55 2.452(11) . ?
Mo9 Mo26 3.186(2) . ?
Mo9 O71 1.936(12) . ?
Mo9 O67 2.065(13) . ?
Mo9 O73 2.367(12) . ?
Mo9 O68 1.987(12) . ?
Mo9 O70 2.029(13) . ?
Mo9 O65 1.656(15) . ?
Mo25 O76 2.164(11) . ?
Mo25 O67 2.270(14) . ?
Mo25 O73 1.936(12) . ?
Mo25 O72 1.765(13) . ?
Mo25 O78 1.697(16) . ?
Mo25 O88 1.917(12) . ?
Mo28 O31 2.167(12) . ?
Mo28 O45 1.938(13) . ?
Mo28 O26 2.255(12) . ?
Mo28 O29 1.931(12) . ?
Mo28 O33 1.719(13) . ?
Mo28 O28 1.764(13) . ?
Mo27 O26 2.261(11) . ?
Mo27 O40 1.910(13) . ?
Mo27 O24 1.928(14) . ?
Mo27 O28 2.327(14) . ?
Mo27 O20 1.747(15) . ?
Mo27 O23 1.720(16) . ?
Mo26 O67 2.251(12) . ?
Mo26 O84 1.917(13) . ?
Mo26 O72 2.385(15) . ?
Mo26 O70 1.940(13) . ?
Mo26 O69 1.722(14) . ?
Mo26 O64 1.707(18) . ?
O51 H51 0.8792 . ?
O77 Na1 2.617(14) . ?
O77 Na5 2.678(18) 2_666 ?
O15 H15 0.8700 . ?
O17 H17 0.8697 . ?
O17 Na5 2.653(17) . ?
O32 Na2 2.566(14) . ?
O27 Na2 2.513(14) . ?
O60 H60 0.8800 . ?
O42 Na2 2.534(13) . ?
O75 H75 0.8808 . ?
O6 H6 0.8702 . ?
O8 H8 0.8818 . ?
O53 H53 0.8702 . ?
O85 Na1 2.492(13) . ?
O46 Na2 2.616(13) . ?
O86 Na1 2.560(14) . ?
O86 Na5 2.920(17) 2_666 ?
O4 H4 0.8699 . ?
O68 Na1 2.487(13) . ?
O11 Na8 2.387(18) 2_666 ?
O19 Na2 2.560(13) . ?
O18 Na1 2.496(12) . ?
O40 Na10 2.71(2) . ?
O35 Na7 2.41(2) . ?
O35 Na8 2.609(19) 2_666 ?
O80 Na8 2.409(19) . ?
O79 Na7 2.45(2) 2_666 ?
O49 Na1 2.523(13) . ?
O28 Na4 2.357(16) . ?
O78 Na3 2.453(19) . ?
O34 Na6 2.512(18) . ?
O50 Na2 2.525(14) . ?
O23 Na4 2.81(2) . ?
O58 H58 0.8700 . ?
Na1 Na5 4.028(16) 2_666 ?
Na1 O91 2.379(16) . ?
Na1 H91A 2.5922 . ?
Na1 H91B 2.5991 . ?
Na2 O92 2.437(16) . ?
Na2 H92A 2.5778 . ?
Na2 H92B 2.3916 . ?
Na3 Na6 4.17(2) 2_666 ?
Na3 Na7 3.27(2) 2_666 ?
Na3 O93 2.52(2) 2_666 ?
Na3 O98 2.38(2) . ?
Na3 O102 2.54(2) 2_666 ?
Na3 H10D 1.55(2) 2_666 ?
Na3 O103 2.34(2) 1_554 ?
Na3 O104 2.35(2) . ?
Na4 O106 2.37(3) . ?
Na4 O112 2.31(3) 2_667 ?
Na4 O122 2.30(4) . ?
Na4 O124 2.17(3) 2_667 ?
Na5 O96 2.77(3) . ?
Na6 O93 2.42(2) . ?
Na6 O97 2.35(2) . ?
Na6 O95 2.39(2) . ?
Na6 H10C 2.4838 . ?
Na6 O108 2.72(4) . ?
Na6 O107 2.68(4) . ?
O91 H91A 0.8690 . ?
O91 H91B 0.8710 . ?
Na7 Na8 3.44(2) 2_666 ?
Na7 O97 2.24(2) . ?
Na7 O98 2.52(2) 2_666 ?
Na7 H98A 1.85(2) 2_666 ?
Na7 O101 2.38(2) 2_666 ?
Na7 O102 2.25(3) . ?
Na7 H10D 2.4176 . ?
O92 H92A 0.8697 . ?
O92 H92B 0.8697 . ?
Na8 O101 2.27(2) . ?
Na8 O105 2.34(3) . ?
Na8 O133 2.29(4) . ?
O93 H93A 0.9903 . ?
O93 H93B 0.9899 . ?
O94 H94A 0.8700 . ?
O94 H94B 0.8696 . ?
O97 H97A 0.9901 . ?
O97 H97B 0.9901 . ?
O100 H10Q 0.8727 . ?
O100 H10R 0.8682 . ?
O98 H98A 0.9899 . ?
O98 H98B 0.9905 . ?
O99 H99A 0.8779 . ?
O99 H99B 0.8801 . ?
O95 H95A 0.8696 . ?
O95 H95B 0.8698 . ?
O96 H96A 0.8708 . ?
O96 H96B 0.8699 . ?
O101 H10A 0.9899 . ?
O101 H10B 0.9894 . ?
O102 H10C 0.9898 . ?
O102 H10D 0.9900 . ?
O103 H10E 0.8700 . ?
O103 H10F 0.8701 . ?
O103 Na10 2.72(3) . ?
O104 H10G 0.8697 . ?
O104 H10H 0.8731 . ?
O105 H10I 0.8681 . ?
O105 H10J 0.8691 . ?
O108 H10K 0.8688 . ?
O108 H10L 0.8700 . ?
O107 H10M 0.8700 . ?
O107 H10N 0.8700 . ?
O106 H10O 0.8703 . ?
O106 H10P 0.8697 . ?
Na10 O113 2.84(4) . ?
O111 H11C 0.8674 . ?
O111 H11D 0.8700 . ?
O109 H10S 0.8699 . ?
O109 H10T 0.8706 . ?
O112 H11E 0.8704 . ?
O112 H11F 0.8697 . ?
O116 H11G 0.8689 . ?
O116 H11H 0.8702 . ?
O118 H11I 0.8784 . ?
O118 H11J 0.8725 . ?
O114 H11K 0.8691 . ?
O114 H11L 0.8706 . ?
O115 H11M 0.9369 . ?
O115 H11N 0.9295 . ?
O113 H11A 0.8704 . ?
O113 H11B 0.8677 . ?
O110 H11O 0.8704 . ?
O110 H11P 0.8703 . ?
O119 H11Q 0.8748 . ?
O119 H11R 0.8747 . ?
O120 H12C 0.8731 . ?
O120 H12D 0.8726 . ?
O121 H12E 0.8696 . ?
O121 H12F 0.8699 . ?
O121 H12B 1.2494 . ?
O126 H12G 0.8705 . ?
O126 H12H 0.8703 . ?
O123 H12I 0.8698 . ?
O123 H12J 0.8702 . ?
O127 H12K 0.8694 . ?
O127 H12L 0.8707 . ?
O125 H12M 0.8694 . ?
O125 H12N 0.8699 . ?
O122 H12A 0.8706 . ?
O122 H12B 0.8700 . ?
O129 H12O 0.9015 . ?
O129 H12P 0.9132 . ?
O128 H12Q 0.8748 . ?
O128 H12R 0.8711 . ?
O132 H13C 0.9447 . ?
O132 H13D 0.9325 . ?
O133 H13A 0.8803 . ?
O133 H13B 0.8842 . ?
O131 H13E 0.8702 . ?
O131 H13F 0.8703 . ?
O130 H13G 0.8703 . ?
O130 H13H 0.9168 . ?
O134 H13I 0.8700 . ?
O134 H13J 0.8703 . ?
O135 H13K 0.8699 . ?
O135 H13L 0.8696 . ?
O136 H13M 0.8699 . ?
O136 H13N 0.8645 . ?
O137 H13O 0.8701 . ?
O137 H13P 0.8698 . ?
O139 H13Q 0.8700 . ?
O139 H13R 0.8689 . ?
O140 H14A 0.8697 . ?
O140 H14B 0.8694 . ?
O141 H14C 0.8709 . ?
O141 H14D 0.8700 . ?
O142 H14E 0.8703 . ?
O142 H14F 0.8696 . ?
O143 H14G 0.8777 . ?
O143 H14H 0.8762 . ?
O117 H11S 0.8702 . ?
O117 H11T 0.8701 . ?
O124 H12S 0.8698 . ?
O124 H12T 0.8701 . ?

loop_
_geom_torsion_atom_site_label_1
_geom_torsion_atom_site_label_2
_geom_torsion_atom_site_label_3
_geom_torsion_atom_site_label_4
_geom_torsion
_geom_torsion_site_symmetry_1
_geom_torsion_site_symmetry_2
_geom_torsion_site_symmetry_3
_geom_torsion_site_symmetry_4
_geom_torsion_publ_flag
Mo1 Mo2 O18 Na1 156.1(10) . . . . ?
Mo2 Mo1 O19 Na2 -162.9(9) . . . . ?
Mo16 Mo15 O49 Na1 -157.4(10) . . . . ?
Mo22 Mo21 O35 Na7 73(3) . . . . ?
Mo22 Mo21 O35 Na8 -150.1(5) . . . 2_666 ?
Mo22 Mo28 O28 Mo27 80.0(8) . . . . ?
Mo22 Mo28 O28 Na4 -96.1(11) . . . . ?
Mo3 Mo29 O7 Mo23 75.9(6) . . . . ?
Mo3 Mo29 O11 Mo21 -86.2(7) . . . . ?
Mo3 Mo29 O11 Na8 64.7(12) . . . 2_666 ?
Mo24 Mo27 O23 Na4 -64.9(10) . . . . ?
Mo15 Mo16 O50 Na2 162.2(10) . . . . ?
Mo11 Mo12 O80 Na8 -99.9(19) . . . . ?
Mo11 Mo25 O72 Mo26 77.9(8) . . . . ?
Mo20 Mo28 O28 Mo27 -75.8(8) . . . . ?
Mo20 Mo28 O28 Na4 108.1(11) . . . . ?
Mo12 Mo11 O79 Na7 22(4) . . . 2_666 ?
Mo6 Mo25 O72 Mo26 -77.0(9) . . . . ?
Mo18 Mo27 O23 Na4 73.9(10) . . . . ?
Mo14 Mo30 O43 Mo19 87.6(7) . . . . ?
Mo14 Mo30 O38 Mo17 -77.5(6) . . . . ?
Mo25 Mo11 O79 Na7 -155(4) . . . 2_666 ?
O14 Mo1 O19 Na2 -17.0(10) . . . . ?
O14 Mo29 O7 Mo23 -7.7(5) . . . . ?
O14 Mo29 O11 Mo21 -5.1(5) . . . . ?
O14 Mo29 O11 Na8 145.7(12) . . . 2_666 ?
O14 Mo21 O35 Na7 -130(3) . . . . ?
O14 Mo21 O35 Na8 6.0(17) . . . 2_666 ?
O56 Mo15 O49 Na1 -14(4) . . . . ?
O12 Mo2 O18 Na1 13.4(11) . . . . ?
O51 Mo15 O49 Na1 62.7(11) . . . . ?
O51 Mo12 O80 Na8 122.2(19) . . . . ?
O54 Mo15 O49 Na1 -14.0(11) . . . . ?
O54 Mo12 O80 Na8 49(3) . . . . ?
O77 Mo11 O79 Na7 71(4) . . . 2_666 ?
O77 Mo12 O80 Na8 -148.1(19) . . . . ?
O15 Mo2 O18 Na1 -64.3(11) . . . . ?
O31 Mo28 O28 Mo27 4(2) . . . . ?
O31 Mo28 O28 Na4 -172.5(12) . . . . ?
O10 Mo1 O19 Na2 -27(2) . . . . ?
O10 Mo29 O7 Mo23 30.4(11) . . . . ?
O10 Mo29 O11 Mo21 -79.4(6) . . . . ?
O10 Mo29 O11 Na8 71.4(11) . . . 2_666 ?
O76 Mo11 O79 Na7 163(4) . . . 2_666 ?
O76 Mo25 O72 Mo26 3(2) . . . . ?
O17 Mo1 O19 Na2 59.8(10) . . . . ?
O17 Mo21 O35 Na7 -64(3) . . . . ?
O17 Mo21 O35 Na8 72.1(6) . . . 2_666 ?
O32 Mo21 O35 Na7 24(3) . . . . ?
O32 Mo21 O35 Na8 160.3(6) . . . 2_666 ?
O16 Mo1 O19 Na2 148.9(9) . . . . ?
O16 Mo2 O18 Na1 -154.9(10) . . . . ?
O9 Mo2 O18 Na1 8(3) . . . . ?
O60 Mo30 O43 Mo19 38(2) . . . . ?
O60 Mo30 O38 Mo17 -82.3(6) . . . . ?
O41 Mo16 O50 Na2 15.5(11) . . . . ?
O41 Mo30 O43 Mo19 4.0(6) . . . . ?
O41 Mo30 O38 Mo17 6.9(5) . . . . ?
O45 Mo28 O28 Mo27 -73.3(7) . . . . ?
O45 Mo28 O28 Na4 110.7(12) . . . . ?
O75 Mo12 O80 Na8 37(2) . . . . ?
O26 Mo28 O28 Mo27 1.5(5) . . . . ?
O26 Mo28 O28 Na4 -174.6(12) . . . . ?
O26 Mo27 O23 Na4 3.7(16) . . . . ?
O13 Mo1 O19 Na2 -113.7(9) . . . . ?
O13 Mo2 O18 Na1 106.1(11) . . . . ?
O57 Mo16 O50 Na2 21(3) . . . . ?
O57 Mo30 O43 Mo19 77.5(7) . . . . ?
O57 Mo30 O38 Mo17 -29.8(12) . . . . ?
O6 Mo29 O7 Mo23 81.2(6) . . . . ?
O6 Mo29 O11 Mo21 -37(2) . . . . ?
O6 Mo29 O11 Na8 113.5(17) . . . 2_666 ?
O30 Mo21 O35 Na7 123(3) . . . . ?
O30 Mo21 O35 Na8 -100.3(6) . . . 2_666 ?
O53 Mo16 O50 Na2 -59.5(11) . . . . ?
O7 Mo29 O11 Mo21 67.5(7) . . . . ?
O7 Mo29 O11 Na8 -141.6(11) . . . 2_666 ?
O67 Mo25 O72 Mo26 0.1(6) . . . . ?
O74 Mo11 O79 Na7 -27(4) . . . 2_666 ?
O74 Mo12 O80 Na8 -51(2) . . . . ?
O52 Mo16 O50 Na2 -149.6(10) . . . . ?
O52 Mo15 O49 Na1 153.6(10) . . . . ?
O43 Mo30 O38 Mo17 82.9(7) . . . . ?
O73 Mo11 O79 Na7 -120(4) . . . 2_666 ?
O73 Mo25 O72 Mo26 75.2(7) . . . . ?
O38 Mo30 O43 Mo19 -70.2(7) . . . . ?
O11 Mo29 O7 Mo23 -81.5(6) . . . . ?
O11 Mo21 O35 Na7 -151(3) . . . . ?
O11 Mo21 O35 Na8 -14.9(6) . . . 2_666 ?
O40 Mo27 O23 Na4 83.6(8) . . . . ?
O63 Mo30 O43 Mo19 -177.2(7) . . . . ?
O63 Mo30 O38 Mo17 -174.9(7) . . . . ?
O29 Mo28 O28 Mo27 76.5(7) . . . . ?
O29 Mo28 O28 Na4 -99.6(12) . . . . ?
O24 Mo27 O23 Na4 -75.0(7) . . . . ?
O33 Mo28 O28 Mo27 -179.1(6) . . . . ?
O33 Mo28 O28 Na4 4.8(13) . . . . ?
O28 Mo27 O23 Na4 3.6(6) . . . . ?
O20 Mo27 O23 Na4 -175.9(7) . . . . ?
O3 Mo29 O7 Mo23 173.6(6) . . . . ?
O3 Mo29 O11 Mo21 175.3(7) . . . . ?
O3 Mo29 O11 Na8 -33.8(12) . . . 2_666 ?
O78 Mo25 O72 Mo26 180.0(7) . . . . ?
O55 Mo16 O50 Na2 113.1(10) . . . . ?
O55 Mo15 O49 Na1 -107.6(11) . . . . ?
Na8 Mo21 O35 Na7 -136(3) 2_666 . . . ?
O88 Mo25 O72 Mo26 -74.8(7) . . . . ?

loop_
_smtbx_masks_void_nr
_smtbx_masks_void_average_x
_smtbx_masks_void_average_y
_smtbx_masks_void_average_z
_smtbx_masks_void_volume
_smtbx_masks_void_count_electrons
_smtbx_masks_void_content
1 0.000 0.000 0.500 366.9 40.4 '4 H2O'
